data_7700812
loop_
_publ_author_name
'Vit\'orica-Yrez\'abal, I\~nigo J'
'Sava, Daniel Florin'
'Reta, Daniel'
'Timco, Grigore A.'
'Winpenny, Richard E. P.'

_publ_section_title
;
 Reversible uptake of sulfur-containing gases by single crystals of a
 Cr<sub>8</sub> metallacrown.
;
_journal_issue 35
_journal_name_full 'Dalton transactions (Cambridge, England : 2003)'
_journal_page_first 13184
_journal_page_last 13189
_journal_paper_doi 10.1039/c9dt02378j
_journal_volume 48
_journal_year 2019
_chemical_formula_moiety 'C80 H144 Cr8 F8 O32, 0.79(H2 S)'
_chemical_formula_sum 'C80 H145.57 Cr8 F8 O32 S0.78'
_chemical_formula_weight 2212.69
_space_group_crystal_system monoclinic
_space_group_IT_number 15
_space_group_name_Hall '-I 2ya'
_space_group_name_H-M_alt 'I 1 2/a 1'
_symmetry_space_group_name_Hall '-I 2ya'
_symmetry_space_group_name_H-M 'I 1 2/a 1'
_atom_sites_solution_hydrogens mixed
_audit_creation_date 2019-06-05
_audit_creation_method
;
Olex2 1.2
(compiled 2018.05.29 svn.r3508 for OlexSys, GUI svn.r5506)
;
_audit_update_record
;
2019-06-05 deposited with the CCDC.    2019-08-06 downloaded from the CCDC.
;
_cell_angle_alpha 90
_cell_angle_beta 111.3334(15)
_cell_angle_gamma 90
_cell_formula_units_Z 8
_cell_length_a 34.8280(4)
_cell_length_b 16.46848(17)
_cell_length_c 43.7202(6)
_cell_measurement_reflns_used 56834
_cell_measurement_temperature 100(2)
_cell_measurement_theta_max 44.1420
_cell_measurement_theta_min 2.2350
_cell_volume 23358.1(5)
_computing_cell_refinement 'CrysAlisPro 1.171.40.14d (Rigaku OD, 2018)'
_computing_data_collection 'CrysAlisPro 1.171.40.14d (Rigaku OD, 2018)'
_computing_data_reduction 'CrysAlisPro 1.171.40.14d (Rigaku OD, 2018)'
_computing_molecular_graphics 'Olex2 (Dolomanov et al., 2009)'
_computing_publication_material 'Olex2 (Dolomanov et al., 2009)'
_computing_structure_refinement 'ShelXL (Sheldrick, 2015)'
_computing_structure_solution 'ShelXT (Sheldrick, 2015)'
_diffrn_ambient_temperature 100.0
_diffrn_measured_fraction_theta_full 0.994
_diffrn_measured_fraction_theta_max 0.998
_diffrn_measurement_details
;
List of Runs (angles in degrees, time in seconds):

  # Type    Start    End  Width  t~exp~   \w     \q     \k     \f   Frames
#--------------------------------------------------------------------------
  1  \w    -28.00  14.50   0.50    2.00    --    0.00  57.00 -90.00   85
  2  \w     34.00  86.50   0.50    2.00    --    0.00  57.00   0.00  105
  3  \w     53.00  81.50   0.50    2.00    --    0.00  57.00 -90.00   57
  4  \w    -27.00   3.50   0.50    2.00    --    0.00  57.00   0.00   61
  5  \w    -64.00  24.50   0.50   10.00    --  -63.70  57.00-180.00  177
  6  \w   -150.00 -52.50   0.50   10.00    --  -63.70 -57.00  90.00  195
  7  \w   -153.00 -43.50   0.50   10.00    --  -63.70 -57.00  60.00  219
  8  \w    -52.00 -27.50   0.50   10.00    --  -63.70  57.00  60.00   49
  9  \w   -100.00  18.50   0.50   10.00    --  -63.70  76.00 -60.00  237
;
_diffrn_measurement_device 'four-circle diffractometer'
_diffrn_measurement_device_type 'XtaLAB AFC11 (RINC): Kappa single'
_diffrn_measurement_method '\w scans'
_diffrn_radiation_type MoK\a
_diffrn_radiation_wavelength 0.71073
_diffrn_reflns_av_R_equivalents 0.0420
_diffrn_reflns_av_unetI/netI 0.0540
_diffrn_reflns_Laue_measured_fraction_full 0.994
_diffrn_reflns_Laue_measured_fraction_max 0.998
_diffrn_reflns_limit_h_max 69
_diffrn_reflns_limit_h_min -69
_diffrn_reflns_limit_k_max 32
_diffrn_reflns_limit_k_min -22
_diffrn_reflns_limit_l_max 86
_diffrn_reflns_limit_l_min -87
_diffrn_reflns_number 322797
_diffrn_reflns_point_group_measured_fraction_full 0.994
_diffrn_reflns_point_group_measured_fraction_max 0.998
_diffrn_reflns_theta_full 25.242
_diffrn_reflns_theta_max 45.294
_diffrn_reflns_theta_min 2.239
_exptl_absorpt_coefficient_mu 0.806
_exptl_absorpt_correction_T_max 1.00000
_exptl_absorpt_correction_T_min 0.66379
_exptl_absorpt_correction_type multi-scan
_exptl_absorpt_process_details
;
CrysAlisPro 1.171.40.14d (Rigaku Oxford Diffraction, 2018)
Empirical absorption correction using spherical harmonics,
 implemented in SCALE3 ABSPACK scaling algorithm.
;
_exptl_crystal_colour 'clear light green'
_exptl_crystal_colour_lustre clear
_exptl_crystal_colour_modifier light
_exptl_crystal_colour_primary green
_exptl_crystal_density_diffrn 1.258
_exptl_crystal_description plank
_exptl_crystal_F_000 9265
_exptl_crystal_size_max 0.2
_exptl_crystal_size_mid 0.2
_exptl_crystal_size_min 0.1
_refine_diff_density_max 1.304
_refine_diff_density_min -0.836
_refine_diff_density_rms 0.084
_refine_ls_extinction_method none
_refine_ls_goodness_of_fit_ref 1.001
_refine_ls_hydrogen_treatment constr
_refine_ls_matrix_type full
_refine_ls_number_parameters 1339
_refine_ls_number_reflns 97655
_refine_ls_number_restraints 363
_refine_ls_restrained_S_all 1.032
_refine_ls_R_factor_all 0.0901
_refine_ls_R_factor_gt 0.0460
_refine_ls_shift/su_max 0.004
_refine_ls_shift/su_mean 0.000
_refine_ls_structure_factor_coef Fsqd
_refine_ls_weighting_details 'w=1/[\s^2^(Fo^2^)+(0.0558P)^2^+7.7954P] where P=(Fo^2^+2Fc^2^)/3'
_refine_ls_weighting_scheme calc
_refine_ls_wR_factor_gt 0.1067
_refine_ls_wR_factor_ref 0.1232
_reflns_Friedel_coverage 0.000
_reflns_number_gt 62047
_reflns_number_total 97655
_reflns_threshold_expression 'I > 2\s(I)'
_cod_data_source_file c9dt02378j2.cif
_cod_data_source_block rrepw124
_cod_depositor_comments 'Adding full bibliography for 7700801--7700822.cif.'
_cod_database_code 7700812
_shelxl_version_number 2014/6
_shelx_space_group_comment
;
The symmetry employed for this shelxl refinement is uniquely defined
by the following loop, which should always be used as a source of
symmetry information in preference to the above space-group names.
They are only intended as comments.
;
_shelx_estimated_absorpt_t_max 0.924
_shelx_estimated_absorpt_t_min 0.855
_olex2_refinement_description
;
1. Fixed Uiso
 At 1.5 times of:
  All C(H,H,H) groups, All S(H,H) groups
2. Restrained distances
 S1-H1B = S1-H1A
 1.3 with sigma of 0.02
 H1A-H1B
 1.95 with sigma of 0.002
 C78-C76 = C82-C76
 1.54 with sigma of 0.02
 C74-C70 \\sim C74-C72 \\sim C70-C72 \\sim C73-C71 \\sim C73-C69 \\sim C71-C69
 with sigma of 0.004
 C68-C67 \\sim C68-C74 \\sim C68-C70 \\sim C68-C72 \\sim C68-C73 \\sim C68-C71
\\sim C68-C69
 with sigma of 0.002
 C15-C13 \\sim C15-C17 \\sim C13-C17 \\sim C16-C14 \\sim C16-C18 \\sim C14-C18
 with sigma of 0.004
 C12-C11 \\sim C12-C15 \\sim C12-C13 \\sim C12-C17 \\sim C12-C16 \\sim C12-C14
\\sim C12-C18
 with sigma of 0.002
 C24-C26 \\sim C24-C22 \\sim C26-C22 \\sim C23-C21 \\sim C23-C25 \\sim C21-C25
 with sigma of 0.004
 C20-C19 \\sim C20-C24 \\sim C20-C26 \\sim C20-C22 \\sim C20-C23 \\sim C20-C21
\\sim C20-C25
 with sigma of 0.002
 S1-H1A \\sim H1AA-S1A
 with sigma of 0.02
 S1-H1B \\sim H1AA-H1AB
 with sigma of 0.02
 H1A-H1B \\sim S1A-H1AB
 with sigma of 0.04
 C78-C76 \\sim C77-C76A \\sim C82-C76 \\sim C81-C76A \\sim C79-C76A \\sim
C80-C76
 with sigma of 0.002
 C76A-C75A \\sim C76-C75
 with sigma of 0.002
 O27-C75 \\sim O27-C75A \\sim O28-C75A \\sim O28-C75
 with sigma of 0.002
3. Uiso/Uaniso restraints and constraints
C81 \\sim C82 \\sim C77 \\sim C78 \\sim C80 \\sim C79: within 2A with sigma of
0.002 and sigma for terminal atoms of 0.004
S1 \\sim S1A: within 2A with sigma of 0.002 and sigma for terminal atoms of
0.004
C75 \\sim O27 \\sim O28: within 2A with sigma of 0.002 and sigma for terminal
atoms of 0.004
C76A \\sim C76: within 2A with sigma of 0.002 and sigma for terminal atoms of
0.004
C75 \\sim C75A: within 2A with sigma of 0.002 and sigma for terminal atoms of
0.004
4. Rigid body (RIGU) restrains
 C68, C70, C72, C74, C69, C71, C73
 with sigma for 1-2 distances of 0.002 and sigma for 1-3 distances of 0.002
 C12, C13, C15, C17, C14, C16, C18
 with sigma for 1-2 distances of 0.002 and sigma for 1-3 distances of 0.002
 C20, C22, C24, C26, C21, C23, C25
 with sigma for 1-2 distances of 0.002 and sigma for 1-3 distances of 0.002
 C76, C78, C80, C82, C77, C79, C81
 with sigma for 1-2 distances of 0.0005 and sigma for 1-3 distances of 0.0005
 S1, O27, O28, C75, C76, C76A, C77, C78, C82, C81, C79, C80
 with sigma for 1-2 distances of 0.002 and sigma for 1-3 distances of 0.002
5. Others
 Sof(C77)=Sof(H77A)=Sof(H77B)=Sof(H77C)=Sof(C79)=Sof(H79A)=Sof(H79B)=Sof(H79C)=
 Sof(C81)=Sof(H81A)=Sof(H81B)=Sof(H81C)=Sof(C76A)=Sof(C75A)=1-FVAR(1)
 Sof(C75)=Sof(C76)=Sof(C78)=Sof(H78A)=Sof(H78B)=Sof(H78C)=Sof(C80)=Sof(H80A)=
 Sof(H80B)=Sof(H80C)=Sof(C82)=Sof(H82A)=Sof(H82B)=Sof(H82C)=FVAR(1)
 Sof(C69)=Sof(H69A)=Sof(H69B)=Sof(H69C)=Sof(C71)=Sof(H71A)=Sof(H71B)=Sof(H71C)=
 Sof(C73)=Sof(H73A)=Sof(H73B)=Sof(H73C)=1-FVAR(2)
 Sof(C70)=Sof(H70A)=Sof(H70B)=Sof(H70C)=Sof(C72)=Sof(H72A)=Sof(H72B)=Sof(H72C)=
 Sof(C74)=Sof(H74A)=Sof(H74B)=Sof(H74C)=FVAR(2)
 Sof(C14)=Sof(H14A)=Sof(H14B)=Sof(H14C)=Sof(C16)=Sof(H16A)=Sof(H16B)=Sof(H16C)=
 Sof(C18)=Sof(H18A)=Sof(H18B)=Sof(H18C)=1-FVAR(3)
 Sof(C13)=Sof(H13A)=Sof(H13B)=Sof(H13C)=Sof(C15)=Sof(H15A)=Sof(H15B)=Sof(H15C)=
 Sof(C17)=Sof(H17A)=Sof(H17B)=Sof(H17C)=FVAR(3)
 Sof(C21)=Sof(H21A)=Sof(H21B)=Sof(H21C)=Sof(C23)=Sof(H23A)=Sof(H23B)=Sof(H23C)=
 Sof(C25)=Sof(H25A)=Sof(H25B)=Sof(H25C)=1-FVAR(4)
 Sof(C22)=Sof(H22A)=Sof(H22B)=Sof(H22C)=Sof(C24)=Sof(H24A)=Sof(H24B)=Sof(H24C)=
 Sof(C26)=Sof(H26A)=Sof(H26B)=Sof(H26C)=FVAR(4)
 Sof(S1)=Sof(H1A)=Sof(H1B)=FVAR(5)
 Sof(S1A)=Sof(H1AA)=Sof(H1AB)=FVAR(6)
6.a Riding coordinates:
 S1(H1A,H1B), S1A(H1AA,H1AB)
6.b Me refined with riding coordinates:
 C13(H13A,H13B,H13C), C15(H15A,H15B,H15C), C17(H17A,H17B,H17C), C22(H22A,H22B,
 H22C), C24(H24A,H24B,H24C), C26(H26A,H26B,H26C), C70(H70A,H70B,H70C), C72(H72A,
 H72B,H72C), C74(H74A,H74B,H74C), C78(H78A,H78B,H78C), C80(H80A,H80B,H80C),
 C82(H82A,H82B,H82C), C14(H14A,H14B,H14C), C16(H16A,H16B,H16C), C18(H18A,H18B,
 H18C), C21(H21A,H21B,H21C), C23(H23A,H23B,H23C), C25(H25A,H25B,H25C), C69(H69A,
 H69B,H69C), C71(H71A,H71B,H71C), C73(H73A,H73B,H73C), C77(H77A,H77B,H77C),
 C79(H79A,H79B,H79C), C81(H81A,H81B,H81C)
6.c Idealised Me refined as rotating group:
 C3(H3A,H3B,H3C), C4(H4A,H4B,H4C), C5(H5A,H5B,H5C), C8(H8A,H8B,H8C), C9(H9A,
 H9B,H9C), C10(H10A,H10B,H10C), C29(H29A,H29B,H29C), C30(H30A,H30B,H30C),
 C31(H31A,H31B,H31C), C34(H34A,H34B,H34C), C35(H35A,H35B,H35C), C36(H36A,H36B,
 H36C), C39(H39A,H39B,H39C), C40(H40A,H40B,H40C), C41(H41A,H41B,H41C), C44(H44A,
 H44B,H44C), C45(H45A,H45B,H45C), C46(H46A,H46B,H46C), C49(H49A,H49B,H49C),
 C50(H50A,H50B,H50C), C51(H51A,H51B,H51C), C54(H54A,H54B,H54C), C55(H55A,H55B,
 H55C), C56(H56A,H56B,H56C), C59(H59A,H59B,H59C), C60(H60A,H60B,H60C), C61(H61A,
 H61B,H61C), C64(H64A,H64B,H64C), C65(H65A,H65B,H65C), C66(H66A,H66B,H66C),
 C85(H85A,H85B,H85C), C86(H86A,H86B,H86C), C87(H87A,H87B,H87C), C90(H90A,H90B,
 H90C), C91(H91A,H91B,H91C), C92(H92A,H92B,H92C)
;
_olex2_submission_special_instructions 'No special instructions were received'
_oxdiff_exptl_absorpt_empirical_details
;
Empirical correction (ABSPACK) includes:
- Absorption correction using spherical harmonics
- Frame scaling
;

loop_
_space_group_symop_operation_xyz
'x, y, z'
'-x+1/2, y, -z'
'x+1/2, y+1/2, z+1/2'
'-x+1, y+1/2, -z+1/2'
'-x, -y, -z'
'x-1/2, -y, z'
'-x+1/2, -y+1/2, -z+1/2'
'x, -y+1/2, z+1/2'

loop_
_atom_site_label
_atom_site_type_symbol
_atom_site_fract_x
_atom_site_fract_y
_atom_site_fract_z
_atom_site_U_iso_or_equiv
_atom_site_adp_type
_atom_site_occupancy
_atom_site_site_symmetry_order
_atom_site_calc_flag
_atom_site_refinement_flags_posn
_atom_site_refinement_flags_adp
_atom_site_refinement_flags_occupancy
_atom_site_disorder_assembly
_atom_site_disorder_group
Cr1 Cr 0.42388(2) 0.52149(2) 0.33575(2) 0.01328(2) Uani 1 1 d . . . . .
Cr2 Cr 0.50016(2) 0.38986(2) 0.33957(2) 0.01712(2) Uani 1 1 d . . . . .
Cr3 Cr 0.51840(2) 0.19357(2) 0.36300(2) 0.01854(3) Uani 1 1 d . . . . .
Cr4 Cr 0.46678(2) 0.05157(2) 0.38882(2) 0.01571(2) Uani 1 1 d . . . . .
Cr5 Cr 0.38759(2) 0.04984(2) 0.41675(2) 0.01366(2) Uani 1 1 d . . . . .
Cr6 Cr 0.31017(2) 0.18033(2) 0.40918(2) 0.01440(2) Uani 1 1 d . . . . .
Cr7 Cr 0.30115(2) 0.38181(2) 0.39674(2) 0.01415(2) Uani 1 1 d . . . . .
Cr8 Cr 0.33849(2) 0.51423(2) 0.35620(2) 0.01433(2) Uani 1 1 d . . . . .
F1 F 0.45838(2) 0.42996(3) 0.35414(2) 0.01621(9) Uani 1 1 d . . . . .
F2 F 0.48228(2) 0.28189(3) 0.34341(2) 0.01655(9) Uani 1 1 d . . . . .
F3 F 0.48348(2) 0.16179(3) 0.38604(2) 0.01705(9) Uani 1 1 d . . . . .
F4 F 0.41326(2) 0.08607(3) 0.38685(2) 0.01669(9) Uani 1 1 d . . . . .
F5 F 0.36651(2) 0.15703(3) 0.41639(2) 0.01578(9) Uani 1 1 d . . . . .
F6 F 0.31430(2) 0.27553(3) 0.38571(2) 0.01630(9) Uani 1 1 d . . . . .
F7 F 0.34489(2) 0.42322(3) 0.38492(2) 0.01561(9) Uani 1 1 d . . . . .
F8 F 0.37765(2) 0.46559(3) 0.34010(2) 0.01563(9) Uani 1 1 d . . . . .
O1 O 0.46921(2) 0.58529(4) 0.33251(2) 0.02137(13) Uani 1 1 d . . . . .
O2 O 0.52022(3) 0.49911(5) 0.33628(3) 0.03222(19) Uani 1 1 d . . . . .
O3 O 0.41005(2) 0.47627(5) 0.29160(2) 0.02074(12) Uani 1 1 d . . . . .
O4 O 0.46182(2) 0.39264(5) 0.29385(2) 0.02415(14) Uani 1 1 d . . . . .
O5 O 0.54241(3) 0.35088(5) 0.32367(3) 0.03193(19) Uani 1 1 d . . . . .
O6 O 0.55462(3) 0.22223(5) 0.33944(3) 0.0344(2) Uani 1 1 d . . . . .
O7 O 0.53985(3) 0.38901(5) 0.38479(2) 0.02963(17) Uani 1 1 d . . . . .
O8 O 0.55146(3) 0.26017(5) 0.40039(2) 0.03096(18) Uani 1 1 d . . . . .
O9 O 0.55767(3) 0.10671(5) 0.38258(3) 0.0372(2) Uani 1 1 d . . . . .
O10 O 0.52002(3) 0.00767(5) 0.39193(2) 0.02521(14) Uani 1 1 d . . . . .
O11 O 0.48769(3) 0.12427(5) 0.32594(2) 0.02795(16) Uani 1 1 d . . . . .
O12 O 0.44631(3) 0.04263(5) 0.34097(2) 0.02431(14) Uani 1 1 d . . . . .
O13 O 0.45103(3) -0.06121(4) 0.39002(2) 0.02539(15) Uani 1 1 d . . . . .
O14 O 0.40711(2) -0.06125(4) 0.41696(2) 0.01867(11) Uani 1 1 d . . . . .
O15 O 0.48826(2) 0.06464(4) 0.43642(2) 0.01967(12) Uani 1 1 d . . . . .
O16 O 0.43594(2) 0.08381(4) 0.45405(2) 0.01740(10) Uani 1 1 d . . . . .
O17 O 0.36227(2) 0.01185(4) 0.44758(2) 0.01945(11) Uani 1 1 d . . . . .
O18 O 0.30362(2) 0.08395(4) 0.43292(2) 0.02042(12) Uani 1 1 d . . . . .
O19 O 0.33828(2) 0.01781(4) 0.37922(2) 0.01918(11) Uani 1 1 d . . . . .
O20 O 0.29151(2) 0.11806(4) 0.36839(2) 0.02037(12) Uani 1 1 d . . . . .
O21 O 0.25269(2) 0.20578(4) 0.40144(2) 0.02061(12) Uani 1 1 d . . . . .
O22 O 0.25492(2) 0.34133(4) 0.40762(2) 0.02055(12) Uani 1 1 d . . . . .
O23 O 0.32882(2) 0.23792(4) 0.45142(2) 0.01800(11) Uani 1 1 d . . . . .
O24 O 0.33922(2) 0.36858(4) 0.44214(2) 0.01940(11) Uani 1 1 d . . . . .
O25 O 0.28820(2) 0.48963(4) 0.40903(2) 0.02217(13) Uani 1 1 d . . . . .
O26 O 0.30019(2) 0.57038(4) 0.37225(2) 0.02323(14) Uani 1 1 d . . . . .
O27 O 0.26221(2) 0.39361(5) 0.35152(2) 0.02130(12) Uani 1 1 d D U . . .
O28 O 0.29388(2) 0.45802(5) 0.32195(2) 0.02627(15) Uani 1 1 d D U . . .
O29 O 0.33047(2) 0.60466(4) 0.32583(2) 0.02128(12) Uani 1 1 d . . . . .
O30 O 0.38858(2) 0.61358(4) 0.31510(2) 0.01823(11) Uani 1 1 d . . . . .
O31 O 0.38321(2) 0.56283(4) 0.39307(2) 0.01767(11) Uani 1 1 d . . . . .
O32 O 0.44052(2) 0.55876(4) 0.38137(2) 0.01744(11) Uani 1 1 d . . . . .
C1 C 0.50551(3) 0.56907(6) 0.33497(3) 0.01955(15) Uani 1 1 d . . . . .
C2 C 0.53411(3) 0.64104(7) 0.33766(3) 0.0293(2) Uani 1 1 d . . . . .
C3 C 0.55059(5) 0.66592(10) 0.37421(4) 0.0445(4) Uani 1 1 d . . . . .
H3A H 0.5275 0.6821 0.3806 0.067 Uiso 1 1 calc GR . . . .
H3B H 0.5697 0.7116 0.3775 0.067 Uiso 1 1 calc GR . . . .
H3C H 0.5650 0.6198 0.3877 0.067 Uiso 1 1 calc GR . . . .
C4 C 0.57004(5) 0.61522(11) 0.32755(5) 0.0484(4) Uani 1 1 d . . . . .
H4A H 0.5857 0.5720 0.3422 0.073 Uiso 1 1 calc GR . . . .
H4B H 0.5881 0.6619 0.3291 0.073 Uiso 1 1 calc GR . . . .
H4C H 0.5593 0.5952 0.3049 0.073 Uiso 1 1 calc GR . . . .
C5 C 0.51007(6) 0.71218(11) 0.31751(6) 0.0679(7) Uani 1 1 d . . . . .
H5A H 0.5002 0.6982 0.2941 0.102 Uiso 1 1 calc GR . . . .
H5B H 0.5280 0.7599 0.3215 0.102 Uiso 1 1 calc GR . . . .
H5C H 0.4864 0.7242 0.3239 0.102 Uiso 1 1 calc GR . . . .
C6 C 0.42755(3) 0.42595(5) 0.27918(2) 0.01759(13) Uani 1 1 d . . . . .
C7 C 0.40443(4) 0.40437(7) 0.24313(3) 0.02645(19) Uani 1 1 d . . . . .
C8 C 0.39348(6) 0.48286(10) 0.22309(3) 0.0453(4) Uani 1 1 d . . . . .
H8A H 0.3770 0.5177 0.2317 0.068 Uiso 1 1 calc GR . . . .
H8B H 0.3776 0.4698 0.2001 0.068 Uiso 1 1 calc GR . . . .
H8C H 0.4188 0.5113 0.2246 0.068 Uiso 1 1 calc GR . . . .
C9 C 0.43076(5) 0.35068(10) 0.22989(3) 0.0415(3) Uani 1 1 d . . . . .
H9A H 0.4567 0.3786 0.2327 0.062 Uiso 1 1 calc GR . . . .
H9B H 0.4157 0.3399 0.2065 0.062 Uiso 1 1 calc GR . . . .
H9C H 0.4367 0.2992 0.2420 0.062 Uiso 1 1 calc GR . . . .
C10 C 0.36494(5) 0.36031(13) 0.24121(4) 0.0487(4) Uani 1 1 d . . . . .
H10A H 0.3721 0.3118 0.2551 0.073 Uiso 1 1 calc GR . . . .
H10B H 0.3495 0.3443 0.2184 0.073 Uiso 1 1 calc GR . . . .
H10C H 0.3480 0.3966 0.2488 0.073 Uiso 1 1 calc GR . . . .
C11 C 0.55987(3) 0.28419(6) 0.32484(2) 0.02003(15) Uani 1 1 d D . . . .
C12 C 0.58879(3) 0.27866(8) 0.30587(3) 0.0364(3) Uani 1 1 d D U . . .
C19 C 0.55845(3) 0.33447(6) 0.40463(2) 0.01937(14) Uani 1 1 d D . . . .
C20 C 0.59322(3) 0.36141(7) 0.43581(2) 0.0298(2) Uani 1 1 d D U . . .
C27 C 0.55251(3) 0.03565(6) 0.39015(3) 0.02134(16) Uani 1 1 d . . . . .
C28 C 0.58811(4) -0.02342(8) 0.39617(4) 0.0366(3) Uani 1 1 d . . . . .
C29 C 0.58113(9) -0.06085(17) 0.36261(7) 0.0875(9) Uani 1 1 d . . . . .
H29A H 0.5549 -0.0904 0.3549 0.131 Uiso 1 1 calc GR . . . .
H29B H 0.6037 -0.0985 0.3645 0.131 Uiso 1 1 calc GR . . . .
H29C H 0.5803 -0.0177 0.3469 0.131 Uiso 1 1 calc GR . . . .
C30 C 0.58704(7) -0.08818(14) 0.42047(8) 0.0818(9) Uani 1 1 d . . . . .
H30A H 0.6111 -0.1236 0.4253 0.123 Uiso 1 1 calc GR . . . .
H30B H 0.5618 -0.1205 0.4110 0.123 Uiso 1 1 calc GR . . . .
H30C H 0.5874 -0.0623 0.4408 0.123 Uiso 1 1 calc GR . . . .
C31 C 0.62906(5) 0.02183(13) 0.40903(6) 0.0623(6) Uani 1 1 d . . . . .
H31A H 0.6301 0.0612 0.3926 0.094 Uiso 1 1 calc GR . . . .
H31B H 0.6518 -0.0170 0.4135 0.094 Uiso 1 1 calc GR . . . .
H31C H 0.6316 0.0504 0.4293 0.094 Uiso 1 1 calc GR . . . .
C32 C 0.45935(3) 0.07229(6) 0.32009(2) 0.01977(15) Uani 1 1 d . . . . .
C33 C 0.44004(4) 0.04305(9) 0.28461(3) 0.0319(2) Uani 1 1 d . . . . .
C34 C 0.47454(6) 0.00881(14) 0.27460(4) 0.0547(5) Uani 1 1 d . . . . .
H34A H 0.4957 0.0505 0.2776 0.082 Uiso 1 1 calc GR . . . .
H34B H 0.4632 -0.0076 0.2515 0.082 Uiso 1 1 calc GR . . . .
H34C H 0.4869 -0.0384 0.2883 0.082 Uiso 1 1 calc GR . . . .
C35 C 0.40679(6) -0.01936(15) 0.28099(4) 0.0600(5) Uani 1 1 d . . . . .
H35A H 0.4185 -0.0649 0.2959 0.090 Uiso 1 1 calc GR . . . .
H35B H 0.3958 -0.0392 0.2583 0.090 Uiso 1 1 calc GR . . . .
H35C H 0.3845 0.0056 0.2864 0.090 Uiso 1 1 calc GR . . . .
C36 C 0.42145(8) 0.11765(16) 0.26318(4) 0.0671(6) Uani 1 1 d . . . . .
H36A H 0.4006 0.1424 0.2704 0.101 Uiso 1 1 calc GR . . . .
H36B H 0.4086 0.1009 0.2402 0.101 Uiso 1 1 calc GR . . . .
H36C H 0.4433 0.1572 0.2653 0.101 Uiso 1 1 calc GR . . . .
C37 C 0.42703(3) -0.09560(5) 0.40156(2) 0.01903(14) Uani 1 1 d . . . . .
C38 C 0.41955(4) -0.18608(5) 0.39433(3) 0.02361(17) Uani 1 1 d . . . . .
C39 C 0.40737(4) -0.22888(6) 0.42047(3) 0.0288(2) Uani 1 1 d . . . . .
H39A H 0.4314 -0.2327 0.4409 0.043 Uiso 1 1 calc GR . . . .
H39B H 0.3973 -0.2836 0.4129 0.043 Uiso 1 1 calc GR . . . .
H39C H 0.3856 -0.1979 0.4244 0.043 Uiso 1 1 calc GR . . . .
C40 C 0.45750(5) -0.22603(7) 0.39094(4) 0.0371(3) Uani 1 1 d . . . . .
H40A H 0.4517 -0.2835 0.3853 0.056 Uiso 1 1 calc GR . . . .
H40B H 0.4809 -0.2215 0.4118 0.056 Uiso 1 1 calc GR . . . .
H40C H 0.4642 -0.1987 0.3736 0.056 Uiso 1 1 calc GR . . . .
C41 C 0.38312(6) -0.18945(8) 0.36160(4) 0.0508(5) Uani 1 1 d . . . . .
H41A H 0.3589 -0.1648 0.3642 0.076 Uiso 1 1 calc GR . . . .
H41B H 0.3771 -0.2461 0.3547 0.076 Uiso 1 1 calc GR . . . .
H41C H 0.3900 -0.1595 0.3449 0.076 Uiso 1 1 calc GR . . . .
C42 C 0.47313(3) 0.09098(5) 0.45678(2) 0.01590(12) Uani 1 1 d . . . . .
C43 C 0.50165(3) 0.13865(6) 0.48603(2) 0.02153(16) Uani 1 1 d . . . . .
C44 C 0.54639(4) 0.11130(9) 0.49481(3) 0.0332(2) Uani 1 1 d . . . . .
H44A H 0.5489 0.0539 0.5011 0.050 Uiso 1 1 calc GR . . . .
H44B H 0.5644 0.1440 0.5132 0.050 Uiso 1 1 calc GR . . . .
H44C H 0.5545 0.1185 0.4757 0.050 Uiso 1 1 calc GR . . . .
C45 C 0.48831(4) 0.13016(9) 0.51556(3) 0.0303(2) Uani 1 1 d . . . . .
H45A H 0.4593 0.1458 0.5092 0.045 Uiso 1 1 calc GR . . . .
H45B H 0.5053 0.1656 0.5333 0.045 Uiso 1 1 calc GR . . . .
H45C H 0.4918 0.0737 0.5231 0.045 Uiso 1 1 calc GR . . . .
C46 C 0.49678(5) 0.22724(7) 0.47397(4) 0.0361(3) Uani 1 1 d . . . . .
H46A H 0.5053 0.2318 0.4550 0.054 Uiso 1 1 calc GR . . . .
H46B H 0.5140 0.2626 0.4917 0.054 Uiso 1 1 calc GR . . . .
H46C H 0.4679 0.2437 0.4675 0.054 Uiso 1 1 calc GR . . . .
C47 C 0.32724(3) 0.02761(5) 0.44844(2) 0.01903(14) Uani 1 1 d . . . . .
C48 C 0.31115(4) -0.02539(7) 0.46996(3) 0.0282(2) Uani 1 1 d . . . . .
C49 C 0.26956(5) -0.06033(11) 0.44805(5) 0.0510(4) Uani 1 1 d . . . . .
H49A H 0.2506 -0.0158 0.4376 0.077 Uiso 1 1 calc GR . . . .
H49B H 0.2580 -0.0928 0.4614 0.077 Uiso 1 1 calc GR . . . .
H49C H 0.2734 -0.0947 0.4311 0.077 Uiso 1 1 calc GR . . . .
C50 C 0.34152(6) -0.09219(10) 0.48661(5) 0.0523(5) Uani 1 1 d . . . . .
H50A H 0.3452 -0.1278 0.4699 0.078 Uiso 1 1 calc GR . . . .
H50B H 0.3309 -0.1240 0.5008 0.078 Uiso 1 1 calc GR . . . .
H50C H 0.3681 -0.0680 0.4999 0.078 Uiso 1 1 calc GR . . . .
C51 C 0.30420(5) 0.03014(10) 0.49571(4) 0.0405(3) Uani 1 1 d . . . . .
H51A H 0.3301 0.0571 0.5086 0.061 Uiso 1 1 calc GR . . . .
H51B H 0.2947 -0.0024 0.5103 0.061 Uiso 1 1 calc GR . . . .
H51C H 0.2834 0.0711 0.4846 0.061 Uiso 1 1 calc GR . . . .
C52 C 0.30467(3) 0.05111(6) 0.36219(2) 0.01827(14) Uani 1 1 d . . . . .
C53 C 0.27745(4) 0.00397(7) 0.33199(3) 0.02624(19) Uani 1 1 d . . . . .
C54 C 0.30269(5) -0.01487(9) 0.31051(3) 0.0354(3) Uani 1 1 d . . . . .
H54A H 0.3114 0.0361 0.3034 0.053 Uiso 1 1 calc GR . . . .
H54B H 0.2857 -0.0459 0.2912 0.053 Uiso 1 1 calc GR . . . .
H54C H 0.3270 -0.0468 0.3232 0.053 Uiso 1 1 calc GR . . . .
C55 C 0.23907(5) 0.05230(10) 0.31277(4) 0.0453(4) Uani 1 1 d . . . . .
H55A H 0.2234 0.0638 0.3269 0.068 Uiso 1 1 calc GR . . . .
H55B H 0.2220 0.0207 0.2937 0.068 Uiso 1 1 calc GR . . . .
H55C H 0.2471 0.1035 0.3054 0.068 Uiso 1 1 calc GR . . . .
C56 C 0.26559(5) -0.07607(10) 0.34453(4) 0.0451(4) Uani 1 1 d . . . . .
H56A H 0.2907 -0.1048 0.3581 0.068 Uiso 1 1 calc GR . . . .
H56B H 0.2499 -0.1102 0.3258 0.068 Uiso 1 1 calc GR . . . .
H56C H 0.2487 -0.0642 0.3577 0.068 Uiso 1 1 calc GR . . . .
C57 C 0.23710(3) 0.27336(6) 0.40383(2) 0.01921(14) Uani 1 1 d . . . . .
C58 C 0.19282(3) 0.27115(7) 0.40264(4) 0.0321(2) Uani 1 1 d . . . . .
C59 C 0.16638(4) 0.23129(10) 0.37039(5) 0.0497(4) Uani 1 1 d . . . . .
H59A H 0.1680 0.2631 0.3520 0.075 Uiso 1 1 calc GR . . . .
H59B H 0.1377 0.2290 0.3690 0.075 Uiso 1 1 calc GR . . . .
H59C H 0.1764 0.1761 0.3695 0.075 Uiso 1 1 calc GR . . . .
C60 C 0.17727(4) 0.35646(10) 0.40538(5) 0.0474(4) Uani 1 1 d . . . . .
H60A H 0.1948 0.3810 0.4262 0.071 Uiso 1 1 calc GR . . . .
H60B H 0.1488 0.3534 0.4046 0.071 Uiso 1 1 calc GR . . . .
H60C H 0.1782 0.3898 0.3871 0.071 Uiso 1 1 calc GR . . . .
C61 C 0.19271(7) 0.21879(14) 0.43163(6) 0.0637(6) Uani 1 1 d . . . . .
H61A H 0.2032 0.1645 0.4298 0.096 Uiso 1 1 calc GR . . . .
H61B H 0.1645 0.2144 0.4313 0.096 Uiso 1 1 calc GR . . . .
H61C H 0.2103 0.2440 0.4523 0.096 Uiso 1 1 calc GR . . . .
C62 C 0.34312(3) 0.30781(5) 0.46070(2) 0.01679(13) Uani 1 1 d . . . . .
C63 C 0.36581(4) 0.32155(6) 0.49731(2) 0.02355(17) Uani 1 1 d . . . . .
C64 C 0.37316(5) 0.24137(8) 0.51616(3) 0.0358(3) Uani 1 1 d . . . . .
H64A H 0.3466 0.2161 0.5133 0.054 Uiso 1 1 calc GR . . . .
H64B H 0.3884 0.2517 0.5395 0.054 Uiso 1 1 calc GR . . . .
H64C H 0.3892 0.2049 0.5077 0.054 Uiso 1 1 calc GR . . . .
C65 C 0.33890(6) 0.37775(11) 0.50880(4) 0.0471(4) Uani 1 1 d . . . . .
H65A H 0.3351 0.4294 0.4969 0.071 Uiso 1 1 calc GR . . . .
H65B H 0.3523 0.3877 0.5324 0.071 Uiso 1 1 calc GR . . . .
H65C H 0.3120 0.3522 0.5044 0.071 Uiso 1 1 calc GR . . . .
C66 C 0.40740(5) 0.36113(11) 0.50256(3) 0.0422(3) Uani 1 1 d . . . . .
H66A H 0.4235 0.3256 0.4938 0.063 Uiso 1 1 calc GR . . . .
H66B H 0.4224 0.3697 0.5261 0.063 Uiso 1 1 calc GR . . . .
H66C H 0.4030 0.4135 0.4911 0.063 Uiso 1 1 calc GR . . . .
C67 C 0.28759(3) 0.55741(5) 0.39547(3) 0.02156(16) Uani 1 1 d D . . . .
C68 C 0.27108(4) 0.62944(6) 0.40877(4) 0.0381(3) Uani 1 1 d D U . . .
C75 C 0.26346(8) 0.4209(2) 0.32480(4) 0.0270(6) Uani 0.521(3) 1 d D U P A 1
C76 C 0.22941(10) 0.3948(2) 0.29272(7) 0.0600(8) Uani 0.521(3) 1 d D U P A 1
C83 C 0.35166(3) 0.63163(5) 0.30999(2) 0.01513(12) Uani 1 1 d . . . . .
C84 C 0.32956(3) 0.68827(6) 0.28131(2) 0.01900(14) Uani 1 1 d . . . . .
C85 C 0.36034(4) 0.73892(9) 0.27212(4) 0.0371(3) Uani 1 1 d . . . . .
H85A H 0.3761 0.7734 0.2907 0.056 Uiso 1 1 calc GR . . . .
H85B H 0.3455 0.7731 0.2531 0.056 Uiso 1 1 calc GR . . . .
H85C H 0.3792 0.7028 0.2666 0.056 Uiso 1 1 calc GR . . . .
C86 C 0.29886(3) 0.74265(7) 0.28915(3) 0.02571(19) Uani 1 1 d . . . . .
H86A H 0.2791 0.7089 0.2947 0.039 Uiso 1 1 calc GR . . . .
H86B H 0.2841 0.7763 0.2700 0.039 Uiso 1 1 calc GR . . . .
H86C H 0.3137 0.7777 0.3078 0.039 Uiso 1 1 calc GR . . . .
C87 C 0.30602(5) 0.63089(8) 0.25284(3) 0.0376(3) Uani 1 1 d . . . . .
H87A H 0.3257 0.5963 0.2476 0.056 Uiso 1 1 calc GR . . . .
H87B H 0.2902 0.6630 0.2335 0.056 Uiso 1 1 calc GR . . . .
H87C H 0.2872 0.5968 0.2593 0.056 Uiso 1 1 calc GR . . . .
C88 C 0.42174(3) 0.55622(5) 0.40122(2) 0.01528(12) Uani 1 1 d . . . . .
C89 C 0.44740(3) 0.53923(6) 0.43713(2) 0.02262(17) Uani 1 1 d . . . . .
C90 C 0.42399(5) 0.56144(8) 0.45965(3) 0.0356(3) Uani 1 1 d . . . . .
H90A H 0.4190 0.6201 0.4586 0.053 Uiso 1 1 calc GR . . . .
H90B H 0.4404 0.5458 0.4823 0.053 Uiso 1 1 calc GR . . . .
H90C H 0.3976 0.5326 0.4524 0.053 Uiso 1 1 calc GR . . . .
C91 C 0.48869(4) 0.58348(8) 0.44767(3) 0.0347(3) Uani 1 1 d . . . . .
H91A H 0.5032 0.5683 0.4330 0.052 Uiso 1 1 calc GR . . . .
H91B H 0.5055 0.5683 0.4703 0.052 Uiso 1 1 calc GR . . . .
H91C H 0.4839 0.6422 0.4465 0.052 Uiso 1 1 calc GR . . . .
C92 C 0.45426(4) 0.44641(7) 0.43817(3) 0.0309(2) Uani 1 1 d . . . . .
H92A H 0.4275 0.4187 0.4310 0.046 Uiso 1 1 calc GR . . . .
H92B H 0.4708 0.4298 0.4606 0.046 Uiso 1 1 calc GR . . . .
H92C H 0.4688 0.4319 0.4235 0.046 Uiso 1 1 calc GR . . . .
C13 C 0.61300(6) 0.35713(12) 0.30914(6) 0.0593(6) Uani 0.860(3) 1 d D U P B 1
H13A H 0.5938 0.4029 0.3019 0.089 Uiso 0.860(3) 1 calc R . P B 1
H13B H 0.6309 0.3651 0.3321 0.089 Uiso 0.860(3) 1 calc R . P B 1
H13C H 0.6299 0.3540 0.2955 0.089 Uiso 0.860(3) 1 calc R . P B 1
C15 C 0.61731(6) 0.20655(12) 0.31684(6) 0.0568(6) Uani 0.860(3) 1 d D U P B 1
H15A H 0.6010 0.1569 0.3145 0.085 Uiso 0.860(3) 1 calc R . P B 1
H15B H 0.6343 0.2024 0.3033 0.085 Uiso 0.860(3) 1 calc R . P B 1
H15C H 0.6352 0.2135 0.3399 0.085 Uiso 0.860(3) 1 calc R . P B 1
C17 C 0.56026(6) 0.26922(19) 0.26994(4) 0.0741(9) Uani 0.860(3) 1 d D U P B 1
H17A H 0.5420 0.3165 0.2633 0.111 Uiso 0.860(3) 1 calc R . P B 1
H17B H 0.5768 0.2652 0.2561 0.111 Uiso 0.860(3) 1 calc R . P B 1
H17C H 0.5437 0.2199 0.2675 0.111 Uiso 0.860(3) 1 calc R . P B 1
C22 C 0.5852(4) 0.3354(8) 0.46619(18) 0.064(3) Uani 0.132(3) 1 d D U P C 1
H22A H 0.5816 0.2763 0.4659 0.096 Uiso 0.132(3) 1 calc R . P C 1
H22B H 0.6086 0.3511 0.4858 0.096 Uiso 0.132(3) 1 calc R . P C 1
H22C H 0.5601 0.3619 0.4664 0.096 Uiso 0.132(3) 1 calc R . P C 1
C24 C 0.6318(2) 0.3200(7) 0.4351(3) 0.057(3) Uani 0.132(3) 1 d D U P C 1
H24A H 0.6369 0.3370 0.4155 0.085 Uiso 0.132(3) 1 calc R . P C 1
H24B H 0.6554 0.3352 0.4548 0.085 Uiso 0.132(3) 1 calc R . P C 1
H24C H 0.6281 0.2610 0.4348 0.085 Uiso 0.132(3) 1 calc R . P C 1
C26 C 0.5987(4) 0.45282(16) 0.4361(3) 0.063(3) Uani 0.132(3) 1 d D U P C 1
H26A H 0.6039 0.4694 0.4164 0.095 Uiso 0.132(3) 1 calc R . P C 1
H26B H 0.5736 0.4794 0.4363 0.095 Uiso 0.132(3) 1 calc R . P C 1
H26C H 0.6221 0.4687 0.4557 0.095 Uiso 0.132(3) 1 calc R . P C 1
C70 C 0.23077(7) 0.60639(14) 0.41198(9) 0.0870(12) Uani 0.835(4) 1 d D U P D 1
H70A H 0.2349 0.5584 0.4260 0.131 Uiso 0.835(4) 1 calc R . P D 1
H70B H 0.2210 0.6516 0.4218 0.131 Uiso 0.835(4) 1 calc R . P D 1
H70C H 0.2103 0.5943 0.3902 0.131 Uiso 0.835(4) 1 calc R . P D 1
C72 C 0.30325(9) 0.64789(17) 0.44250(6) 0.0876(11) Uani 0.835(4) 1 d D U P D 1
H72A H 0.3293 0.6628 0.4402 0.131 Uiso 0.835(4) 1 calc R . P D 1
H72B H 0.2937 0.6930 0.4525 0.131 Uiso 0.835(4) 1 calc R . P D 1
H72C H 0.3074 0.5997 0.4565 0.131 Uiso 0.835(4) 1 calc R . P D 1
C74 C 0.26611(10) 0.70374(11) 0.38714(7) 0.0800(11) Uani 0.835(4) 1 d D U P D 1
H74A H 0.2927 0.7173 0.3855 0.120 Uiso 0.835(4) 1 calc R . P D 1
H74B H 0.2459 0.6923 0.3652 0.120 Uiso 0.835(4) 1 calc R . P D 1
H74C H 0.2566 0.7496 0.3968 0.120 Uiso 0.835(4) 1 calc R . P D 1
C78 C 0.20589(13) 0.4718(3) 0.27947(11) 0.0716(9) Uani 0.521(3) 1 d D U P A 1
H78A H 0.1932 0.4915 0.2947 0.107 Uiso 0.521(3) 1 calc R . P A 1
H78B H 0.2248 0.5131 0.2770 0.107 Uiso 0.521(3) 1 calc R . P A 1
H78C H 0.1844 0.4610 0.2581 0.107 Uiso 0.521(3) 1 calc R . P A 1
C80 C 0.24429(18) 0.3816(5) 0.26475(12) 0.0718(10) Uani 0.521(3) 1 d D U P A 1
H80A H 0.2610 0.3321 0.2687 0.108 Uiso 0.521(3) 1 calc R . P A 1
H80B H 0.2205 0.3759 0.2442 0.108 Uiso 0.521(3) 1 calc R . P A 1
H80C H 0.2610 0.4281 0.2631 0.108 Uiso 0.521(3) 1 calc R . P A 1
C82 C 0.20144(13) 0.3325(3) 0.29904(10) 0.0721(9) Uani 0.521(3) 1 d D U P A 1
H82A H 0.2171 0.2828 0.3076 0.108 Uiso 0.521(3) 1 calc R . P A 1
H82B H 0.1905 0.3540 0.3151 0.108 Uiso 0.521(3) 1 calc R . P A 1
H82C H 0.1786 0.3204 0.2785 0.108 Uiso 0.521(3) 1 calc R . P A 1
C14 C 0.6290(2) 0.2944(8) 0.33451(18) 0.071(3) Uani 0.140(3) 1 d D U P B 2
H14A H 0.6319 0.2551 0.3520 0.106 Uiso 0.140(3) 1 calc R . P B 2
H14B H 0.6522 0.2887 0.3271 0.106 Uiso 0.140(3) 1 calc R . P B 2
H14C H 0.6287 0.3495 0.3429 0.106 Uiso 0.140(3) 1 calc R . P B 2
C16 C 0.5884(4) 0.1923(2) 0.2935(3) 0.059(3) Uani 0.140(3) 1 d D U P B 2
H16A H 0.5917 0.1540 0.3114 0.089 Uiso 0.140(3) 1 calc R . P B 2
H16B H 0.5622 0.1819 0.2754 0.089 Uiso 0.140(3) 1 calc R . P B 2
H16C H 0.6112 0.1852 0.2856 0.089 Uiso 0.140(3) 1 calc R . P B 2
C18 C 0.5838(4) 0.3391(5) 0.27850(18) 0.057(3) Uani 0.140(3) 1 d D U P B 2
H18A H 0.5841 0.3944 0.2868 0.085 Uiso 0.140(3) 1 calc R . P B 2
H18B H 0.6066 0.3327 0.2706 0.085 Uiso 0.140(3) 1 calc R . P B 2
H18C H 0.5576 0.3294 0.2604 0.085 Uiso 0.140(3) 1 calc R . P B 2
C21 C 0.57691(8) 0.42602(17) 0.45268(6) 0.0832(11) Uani 0.868(3) 1 d D U P C 2
H21A H 0.5553 0.4026 0.4594 0.125 Uiso 0.868(3) 1 calc R . P C 2
H21B H 0.5994 0.4460 0.4721 0.125 Uiso 0.868(3) 1 calc R . P C 2
H21C H 0.5655 0.4711 0.4375 0.125 Uiso 0.868(3) 1 calc R . P C 2
C23 C 0.60983(8) 0.29082(14) 0.45921(5) 0.0826(11) Uani 0.868(3) 1 d D U P C 2
H23A H 0.5878 0.2687 0.4657 0.124 Uiso 0.868(3) 1 calc R . P C 2
H23B H 0.6199 0.2485 0.4483 0.124 Uiso 0.868(3) 1 calc R . P C 2
H23C H 0.6325 0.3097 0.4788 0.124 Uiso 0.868(3) 1 calc R . P C 2
C25 C 0.62656(6) 0.39685(19) 0.42542(5) 0.0749(10) Uani 0.868(3) 1 d D U P C 2
H25A H 0.6153 0.4423 0.4103 0.112 Uiso 0.868(3) 1 calc R . P C 2
H25B H 0.6493 0.4163 0.4448 0.112 Uiso 0.868(3) 1 calc R . P C 2
H25C H 0.6368 0.3550 0.4143 0.112 Uiso 0.868(3) 1 calc R . P C 2
C69 C 0.2312(2) 0.6535(7) 0.38140(19) 0.080(3) Uani 0.165(4) 1 d D U P D 2
H69A H 0.2119 0.6079 0.3764 0.119 Uiso 0.165(4) 1 calc R . P D 2
H69B H 0.2191 0.7004 0.3884 0.119 Uiso 0.165(4) 1 calc R . P D 2
H69C H 0.2370 0.6678 0.3617 0.119 Uiso 0.165(4) 1 calc R . P D 2
C71 C 0.2623(4) 0.6056(6) 0.43911(18) 0.067(3) Uani 0.165(4) 1 d D U P D 2
H71A H 0.2427 0.5603 0.4338 0.100 Uiso 0.165(4) 1 calc R . P D 2
H71B H 0.2880 0.5891 0.4566 0.100 Uiso 0.165(4) 1 calc R . P D 2
H71C H 0.2504 0.6521 0.4466 0.100 Uiso 0.165(4) 1 calc R . P D 2
C73 C 0.3013(3) 0.6996(5) 0.4167(3) 0.071(3) Uani 0.165(4) 1 d D U P D 2
H73A H 0.3069 0.7146 0.3970 0.107 Uiso 0.165(4) 1 calc R . P D 2
H73B H 0.2895 0.7462 0.4241 0.107 Uiso 0.165(4) 1 calc R . P D 2
H73C H 0.3271 0.6833 0.4341 0.107 Uiso 0.165(4) 1 calc R . P D 2
C77 C 0.19646(12) 0.4118(4) 0.28562(14) 0.0845(12) Uani 0.479(3) 1 d D U P A 2
H77A H 0.1881 0.4084 0.3047 0.127 Uiso 0.479(3) 1 calc R . P A 2
H77B H 0.1991 0.4689 0.2804 0.127 Uiso 0.479(3) 1 calc R . P A 2
H77C H 0.1757 0.3853 0.2668 0.127 Uiso 0.479(3) 1 calc R . P A 2
C79 C 0.25598(16) 0.3678(4) 0.26713(10) 0.0524(10) Uani 0.479(3) 1 d D U P A 2
H79A H 0.2823 0.3388 0.2754 0.079 Uiso 0.479(3) 1 calc R . P A 2
H79B H 0.2371 0.3399 0.2477 0.079 Uiso 0.479(3) 1 calc R . P A 2
H79C H 0.2606 0.4235 0.2613 0.079 Uiso 0.479(3) 1 calc R . P A 2
C81 C 0.23249(16) 0.2807(2) 0.29922(9) 0.0635(10) Uani 0.479(3) 1 d D U P A 2
H81A H 0.2590 0.2531 0.3042 0.095 Uiso 0.479(3) 1 calc R . P A 2
H81B H 0.2232 0.2744 0.3177 0.095 Uiso 0.479(3) 1 calc R . P A 2
H81C H 0.2121 0.2566 0.2795 0.095 Uiso 0.479(3) 1 calc R . P A 2
C76A C 0.23734(9) 0.36973(19) 0.29334(7) 0.0443(7) Uani 0.479(3) 1 d D U P A 2
S1 S 0.36175(19) 0.2372(4) 0.32136(13) 0.0690(8) Uani 0.475(14) 1 d D U P E 2
H1A H 0.3918 0.2503 0.3477 0.103 Uiso 0.475(14) 1 d DR . P E 2
H1B H 0.3707 0.1753 0.3108 0.103 Uiso 0.475(14) 1 d DR . P E 2
S1A S 0.3585(3) 0.2156(5) 0.31913(18) 0.0677(10) Uani 0.311(14) 1 d D U P F 1
H1AA H 0.3835 0.2481 0.3448 0.102 Uiso 0.311(14) 1 d DR . P F 1
H1AB H 0.3282 0.2582 0.3114 0.102 Uiso 0.311(14) 1 d DR . P F 1
C75A C 0.26779(7) 0.40768(17) 0.32487(4) 0.0184(5) Uani 0.479(3) 1 d D U P A 2

loop_
_atom_site_aniso_label
_atom_site_aniso_U_11
_atom_site_aniso_U_22
_atom_site_aniso_U_33
_atom_site_aniso_U_23
_atom_site_aniso_U_13
_atom_site_aniso_U_12
Cr1 0.01329(5) 0.01154(5) 0.01556(5) 0.00093(4) 0.00591(4) 0.00005(4)
Cr2 0.01340(5) 0.01519(5) 0.02313(6) 0.00363(4) 0.00707(5) 0.00203(4)
Cr3 0.01645(5) 0.01330(5) 0.02736(7) 0.00142(5) 0.00973(5) 0.00267(4)
Cr4 0.02047(6) 0.01169(5) 0.01640(5) -0.00078(4) 0.00841(5) 0.00174(4)
Cr5 0.01490(5) 0.01099(4) 0.01419(5) -0.00068(4) 0.00421(4) -0.00099(4)
Cr6 0.01416(5) 0.01202(5) 0.01655(5) 0.00023(4) 0.00505(4) -0.00124(4)
Cr7 0.01338(5) 0.01287(5) 0.01695(5) 0.00139(4) 0.00640(4) -0.00078(4)
Cr8 0.01189(5) 0.01361(5) 0.01716(5) 0.00301(4) 0.00487(4) -0.00022(4)
F1 0.0173(2) 0.0144(2) 0.0173(2) 0.00204(16) 0.00667(18) 0.00234(16)
F2 0.0151(2) 0.0145(2) 0.0191(2) 0.00036(17) 0.00520(18) 0.00111(16)
F3 0.0206(2) 0.0129(2) 0.0179(2) -0.00050(16) 0.00728(19) 0.00097(17)
F4 0.0185(2) 0.0154(2) 0.0162(2) 0.00064(17) 0.00618(18) 0.00062(17)
F5 0.0150(2) 0.01250(19) 0.0192(2) -0.00110(16) 0.00551(18) -0.00073(15)
F6 0.0184(2) 0.0139(2) 0.0174(2) 0.00115(16) 0.00748(19) -0.00002(16)
F7 0.01282(19) 0.0150(2) 0.0187(2) 0.00348(17) 0.00538(17) -0.00075(15)
F8 0.0161(2) 0.01279(19) 0.0185(2) -0.00120(16) 0.00690(18) -0.00255(15)
O1 0.0184(3) 0.0169(3) 0.0322(4) 0.0052(2) 0.0132(3) -0.0004(2)
O2 0.0205(3) 0.0191(3) 0.0612(6) 0.0097(3) 0.0197(4) 0.0018(2)
O3 0.0203(3) 0.0250(3) 0.0162(3) -0.0006(2) 0.0058(2) 0.0061(2)
O4 0.0260(3) 0.0294(4) 0.0191(3) 0.0057(3) 0.0106(3) 0.0118(3)
O5 0.0270(4) 0.0270(4) 0.0521(5) 0.0143(4) 0.0267(4) 0.0102(3)
O6 0.0338(4) 0.0213(3) 0.0624(6) 0.0066(4) 0.0345(4) 0.0062(3)
O7 0.0233(3) 0.0183(3) 0.0335(4) -0.0034(3) -0.0061(3) 0.0030(2)
O8 0.0253(3) 0.0220(3) 0.0316(4) 0.0066(3) -0.0062(3) -0.0048(3)
O9 0.0221(3) 0.0213(3) 0.0699(7) 0.0144(4) 0.0190(4) 0.0086(3)
O10 0.0291(4) 0.0176(3) 0.0350(4) 0.0038(3) 0.0190(3) 0.0081(3)
O11 0.0434(5) 0.0196(3) 0.0289(4) -0.0074(3) 0.0228(4) -0.0065(3)
O12 0.0295(4) 0.0270(3) 0.0182(3) -0.0072(2) 0.0109(3) -0.0081(3)
O13 0.0365(4) 0.0127(3) 0.0338(4) -0.0020(2) 0.0209(3) 0.0002(2)
O14 0.0231(3) 0.0117(2) 0.0208(3) 0.0002(2) 0.0075(2) 0.0007(2)
O15 0.0189(3) 0.0235(3) 0.0161(3) 0.0022(2) 0.0057(2) 0.0053(2)
O16 0.0165(2) 0.0192(3) 0.0154(3) -0.0021(2) 0.0044(2) -0.0010(2)
O17 0.0201(3) 0.0181(3) 0.0214(3) 0.0028(2) 0.0090(2) -0.0007(2)
O18 0.0197(3) 0.0161(3) 0.0262(3) 0.0043(2) 0.0093(3) -0.0014(2)
O19 0.0183(3) 0.0164(3) 0.0188(3) -0.0034(2) 0.0018(2) -0.0016(2)
O20 0.0198(3) 0.0173(3) 0.0195(3) -0.0026(2) 0.0018(2) -0.0003(2)
O21 0.0157(3) 0.0180(3) 0.0283(3) 0.0005(2) 0.0082(2) -0.0019(2)
O22 0.0193(3) 0.0179(3) 0.0289(3) 0.0013(2) 0.0140(3) -0.0015(2)
O23 0.0217(3) 0.0160(2) 0.0172(3) 0.0001(2) 0.0082(2) -0.0016(2)
O24 0.0236(3) 0.0172(3) 0.0161(3) 0.0012(2) 0.0057(2) -0.0043(2)
O25 0.0271(3) 0.0164(3) 0.0282(3) 0.0007(2) 0.0163(3) 0.0008(2)
O26 0.0209(3) 0.0195(3) 0.0338(4) 0.0082(3) 0.0154(3) 0.0061(2)
O27 0.0145(2) 0.0237(3) 0.0223(3) 0.0060(2) 0.0026(2) -0.0029(2)
O28 0.0199(3) 0.0344(4) 0.0191(3) 0.0062(3) 0.0007(2) -0.0103(3)
O29 0.0182(3) 0.0206(3) 0.0267(3) 0.0099(2) 0.0102(3) 0.0037(2)
O30 0.0165(2) 0.0148(2) 0.0239(3) 0.0047(2) 0.0080(2) 0.00237(19)
O31 0.0173(3) 0.0158(2) 0.0202(3) -0.0038(2) 0.0071(2) -0.00228(19)
O32 0.0154(2) 0.0181(3) 0.0182(3) -0.0036(2) 0.0053(2) -0.0029(2)
C1 0.0157(3) 0.0187(3) 0.0240(4) 0.0035(3) 0.0069(3) -0.0022(3)
C2 0.0229(4) 0.0232(4) 0.0427(6) 0.0031(4) 0.0131(4) -0.0084(3)
C3 0.0350(6) 0.0442(8) 0.0581(9) -0.0246(7) 0.0213(7) -0.0165(6)
C4 0.0440(8) 0.0528(9) 0.0658(10) -0.0213(8) 0.0407(8) -0.0268(7)
C5 0.0499(9) 0.0415(8) 0.0966(16) 0.0391(10) 0.0080(10) -0.0137(7)
C6 0.0191(3) 0.0184(3) 0.0164(3) 0.0011(3) 0.0078(3) 0.0004(3)
C7 0.0309(5) 0.0302(5) 0.0170(4) -0.0024(3) 0.0072(4) 0.0016(4)
C8 0.0692(11) 0.0452(8) 0.0191(5) 0.0077(5) 0.0130(6) 0.0155(7)
C9 0.0564(9) 0.0433(7) 0.0273(6) -0.0088(5) 0.0184(6) 0.0104(6)
C10 0.0396(7) 0.0659(11) 0.0341(7) -0.0148(7) 0.0056(6) -0.0218(7)
C11 0.0165(3) 0.0244(4) 0.0207(4) -0.0009(3) 0.0087(3) 0.0020(3)
C12 0.0319(5) 0.0485(7) 0.0398(6) 0.0011(5) 0.0261(5) 0.0066(5)
C19 0.0141(3) 0.0240(4) 0.0181(4) -0.0028(3) 0.0035(3) -0.0001(3)
C20 0.0199(4) 0.0402(6) 0.0226(4) -0.0055(4) -0.0003(3) -0.0045(4)
C27 0.0213(4) 0.0188(4) 0.0234(4) 0.0030(3) 0.0074(3) 0.0077(3)
C28 0.0301(5) 0.0296(5) 0.0520(8) 0.0150(5) 0.0172(5) 0.0179(4)
C29 0.0959(18) 0.0759(15) 0.0974(19) -0.0215(13) 0.0432(16) 0.0475(14)
C30 0.0508(10) 0.0676(13) 0.133(2) 0.0737(15) 0.0406(13) 0.0362(9)
C31 0.0253(6) 0.0619(11) 0.0961(16) 0.0302(11) 0.0175(8) 0.0175(7)
C32 0.0236(4) 0.0196(3) 0.0164(3) -0.0018(3) 0.0076(3) 0.0036(3)
C33 0.0316(5) 0.0460(7) 0.0171(4) -0.0084(4) 0.0076(4) 0.0027(5)
C34 0.0454(8) 0.0798(13) 0.0400(8) -0.0324(8) 0.0168(7) 0.0057(8)
C35 0.0579(10) 0.0849(14) 0.0340(8) -0.0299(8) 0.0129(7) -0.0326(10)
C36 0.0776(14) 0.0897(16) 0.0251(7) 0.0154(8) 0.0082(8) 0.0302(12)
C37 0.0253(4) 0.0112(3) 0.0192(4) -0.0010(2) 0.0062(3) 0.0005(3)
C38 0.0333(5) 0.0113(3) 0.0227(4) -0.0023(3) 0.0060(4) -0.0006(3)
C39 0.0355(5) 0.0150(4) 0.0367(6) -0.0018(3) 0.0143(5) -0.0057(3)
C40 0.0563(8) 0.0151(4) 0.0517(8) -0.0031(4) 0.0335(7) 0.0039(4)
C41 0.0714(11) 0.0219(5) 0.0325(7) -0.0071(4) -0.0129(7) -0.0011(6)
C42 0.0167(3) 0.0143(3) 0.0148(3) 0.0014(2) 0.0035(3) 0.0009(2)
C43 0.0194(4) 0.0225(4) 0.0194(4) -0.0035(3) 0.0031(3) -0.0030(3)
C44 0.0187(4) 0.0459(7) 0.0288(5) -0.0064(5) 0.0014(4) -0.0016(4)
C45 0.0282(5) 0.0421(6) 0.0174(4) -0.0070(4) 0.0046(4) -0.0049(4)
C46 0.0448(7) 0.0204(5) 0.0384(7) -0.0047(4) 0.0098(6) -0.0085(4)
C47 0.0198(3) 0.0161(3) 0.0214(4) 0.0021(3) 0.0078(3) -0.0028(3)
C48 0.0262(4) 0.0260(4) 0.0369(6) 0.0129(4) 0.0167(4) 0.0002(4)
C49 0.0468(8) 0.0478(8) 0.0564(10) 0.0111(7) 0.0164(7) -0.0258(7)
C50 0.0512(9) 0.0446(8) 0.0772(12) 0.0403(8) 0.0424(9) 0.0207(7)
C51 0.0451(7) 0.0491(8) 0.0360(7) 0.0118(6) 0.0252(6) 0.0057(6)
C52 0.0184(3) 0.0174(3) 0.0161(3) -0.0018(3) 0.0027(3) -0.0032(3)
C53 0.0258(4) 0.0250(4) 0.0207(4) -0.0070(3) -0.0003(3) -0.0026(3)
C54 0.0451(7) 0.0356(6) 0.0208(5) -0.0071(4) 0.0063(5) 0.0070(5)
C55 0.0334(6) 0.0494(8) 0.0333(6) -0.0176(6) -0.0115(5) 0.0097(6)
C56 0.0485(8) 0.0379(7) 0.0393(7) -0.0105(6) 0.0045(6) -0.0246(6)
C57 0.0158(3) 0.0203(4) 0.0240(4) 0.0017(3) 0.0102(3) -0.0016(3)
C58 0.0205(4) 0.0284(5) 0.0548(8) -0.0026(5) 0.0225(5) -0.0035(4)
C59 0.0169(4) 0.0429(8) 0.0820(12) -0.0175(8) 0.0092(6) -0.0058(5)
C60 0.0263(5) 0.0375(7) 0.0871(13) -0.0139(7) 0.0309(7) -0.0001(5)
C61 0.0593(11) 0.0686(12) 0.0902(15) 0.0193(11) 0.0594(11) -0.0017(9)
C62 0.0178(3) 0.0174(3) 0.0160(3) 0.0001(2) 0.0072(3) -0.0015(3)
C63 0.0301(5) 0.0237(4) 0.0152(4) 0.0001(3) 0.0063(3) -0.0057(3)
C64 0.0464(7) 0.0338(6) 0.0209(5) 0.0070(4) 0.0047(5) -0.0060(5)
C65 0.0707(11) 0.0474(8) 0.0280(6) -0.0053(6) 0.0237(7) 0.0117(7)
C66 0.0382(7) 0.0538(8) 0.0252(5) 0.0029(5) 0.0002(5) -0.0214(6)
C67 0.0199(4) 0.0165(3) 0.0314(5) 0.0017(3) 0.0131(3) 0.0025(3)
C68 0.0466(7) 0.0201(4) 0.0633(9) 0.0004(5) 0.0389(7) 0.0071(4)
C75 0.0178(7) 0.0297(10) 0.0240(7) 0.0100(6) -0.0037(6) -0.0073(8)
C76 0.0412(11) 0.0804(16) 0.0324(9) 0.0090(9) -0.0176(8) -0.0320(11)
C83 0.0157(3) 0.0125(3) 0.0158(3) 0.0004(2) 0.0041(3) 0.0001(2)
C84 0.0203(4) 0.0186(3) 0.0149(3) 0.0031(3) 0.0027(3) 0.0023(3)
C85 0.0343(6) 0.0424(7) 0.0356(6) 0.0226(5) 0.0139(5) 0.0022(5)
C86 0.0253(4) 0.0224(4) 0.0241(4) 0.0029(3) 0.0026(4) 0.0084(3)
C87 0.0454(7) 0.0336(6) 0.0208(5) -0.0074(4) -0.0037(5) 0.0076(5)
C88 0.0174(3) 0.0110(3) 0.0153(3) -0.0010(2) 0.0035(3) -0.0015(2)
C89 0.0286(4) 0.0177(4) 0.0164(4) 0.0013(3) 0.0019(3) -0.0014(3)
C90 0.0596(8) 0.0291(5) 0.0195(5) 0.0020(4) 0.0161(5) 0.0032(5)
C91 0.0321(5) 0.0323(6) 0.0249(5) 0.0020(4) -0.0072(4) -0.0084(4)
C92 0.0379(6) 0.0191(4) 0.0281(5) 0.0061(4) 0.0031(4) 0.0039(4)
C13 0.0489(10) 0.0617(12) 0.0896(17) 0.0199(11) 0.0517(12) 0.0027(9)
C15 0.0540(11) 0.0564(11) 0.0836(16) 0.0197(10) 0.0532(12) 0.0285(9)
C17 0.0525(12) 0.144(3) 0.0333(9) -0.0094(12) 0.0242(9) 0.0223(14)
C22 0.049(6) 0.098(8) 0.037(4) -0.009(4) 0.004(4) -0.019(6)
C24 0.024(3) 0.076(6) 0.058(7) -0.021(5) 0.000(3) 0.000(4)
C26 0.047(6) 0.053(3) 0.063(7) -0.013(3) -0.014(5) -0.010(3)
C70 0.0737(16) 0.0417(11) 0.189(4) -0.0118(16) 0.099(2) 0.0059(10)
C72 0.105(2) 0.0651(17) 0.0862(19) -0.0434(14) 0.0277(16) 0.0181(15)
C74 0.137(3) 0.0265(8) 0.114(2) 0.0212(11) 0.090(2) 0.0352(12)
C78 0.0517(15) 0.0921(16) 0.0478(15) 0.0169(12) -0.0095(12) -0.0213(12)
C80 0.061(2) 0.092(2) 0.0401(13) 0.0085(13) -0.0079(15) -0.0274(16)
C82 0.0569(14) 0.0907(17) 0.0435(13) 0.0070(12) -0.0117(11) -0.0423(13)
C14 0.048(4) 0.111(8) 0.066(4) -0.011(4) 0.036(3) -0.004(4)
C16 0.078(8) 0.055(3) 0.070(6) -0.006(3) 0.058(6) 0.002(3)
C18 0.071(7) 0.054(4) 0.064(4) -0.002(4) 0.047(4) 0.007(4)
C21 0.0588(14) 0.122(2) 0.0500(13) -0.0575(15) -0.0023(10) 0.0093(14)
C23 0.0744(17) 0.0743(15) 0.0478(12) 0.0206(11) -0.0390(12) -0.0216(12)
C25 0.0301(8) 0.143(3) 0.0443(11) -0.0026(13) 0.0049(8) -0.0399(12)
C69 0.077(4) 0.076(7) 0.088(5) -0.006(4) 0.034(3) 0.039(4)
C71 0.100(8) 0.041(4) 0.087(5) 0.001(4) 0.068(5) 0.024(5)
C73 0.082(5) 0.043(4) 0.104(8) -0.011(4) 0.054(5) -0.002(4)
C77 0.0499(17) 0.108(2) 0.064(2) -0.010(2) -0.0173(15) -0.0054(18)
C79 0.051(2) 0.066(2) 0.0237(12) -0.0163(13) -0.0056(14) -0.0045(17)
C81 0.081(2) 0.0673(19) 0.0347(15) -0.0115(13) 0.0123(15) -0.0452(16)
C76A 0.0309(12) 0.0680(18) 0.0221(9) 0.0025(11) -0.0045(9) -0.0215(12)
S1 0.0978(12) 0.0562(18) 0.0627(10) 0.0104(12) 0.0409(9) 0.0155(15)
S1A 0.0927(16) 0.060(2) 0.0508(12) 0.0153(17) 0.0269(11) 0.024(2)
C75A 0.0124(7) 0.0178(9) 0.0203(8) 0.0041(6) 0.0004(6) 0.0009(6)

loop_
_atom_type_symbol
_atom_type_description
_atom_type_scat_dispersion_real
_atom_type_scat_dispersion_imag
_atom_type_scat_source
C C 0.0033 0.0016 'International Tables Vol C Tables 4.2.6.8 and 6.1.1.4'
H H 0.0000 0.0000 'International Tables Vol C Tables 4.2.6.8 and 6.1.1.4'
Cr Cr 0.3209 0.6236 'International Tables Vol C Tables 4.2.6.8 and 6.1.1.4'
F F 0.0171 0.0103 'International Tables Vol C Tables 4.2.6.8 and 6.1.1.4'
O O 0.0106 0.0060 'International Tables Vol C Tables 4.2.6.8 and 6.1.1.4'
S S 0.1246 0.1234 'International Tables Vol C Tables 4.2.6.8 and 6.1.1.4'

loop_
_geom_angle_atom_site_label_1
_geom_angle_atom_site_label_2
_geom_angle_atom_site_label_3
_geom_angle
F1 Cr1 F8 90.11(2)
F1 Cr1 O1 93.08(3)
F1 Cr1 O3 90.35(3)
F1 Cr1 O30 177.52(3)
F1 Cr1 O32 84.91(3)
F8 Cr1 O1 175.71(3)
F8 Cr1 O3 90.06(3)
F8 Cr1 O30 90.49(3)
F8 Cr1 O32 89.85(3)
O1 Cr1 O3 92.80(3)
O1 Cr1 O30 86.44(3)
O1 Cr1 O32 87.57(3)
O3 Cr1 O32 175.26(3)
O30 Cr1 O3 87.24(3)
O30 Cr1 O32 97.50(3)
F1 Cr2 F2 88.87(2)
F1 Cr2 O2 92.43(3)
F1 Cr2 O4 90.75(3)
F1 Cr2 O5 178.46(3)
F1 Cr2 O7 90.53(3)
F2 Cr2 O2 178.20(3)
F2 Cr2 O4 89.34(3)
F2 Cr2 O5 92.13(3)
F2 Cr2 O7 92.15(3)
O2 Cr2 O4 91.88(4)
O2 Cr2 O7 86.61(4)
O5 Cr2 O2 86.59(4)
O5 Cr2 O4 88.09(4)
O5 Cr2 O7 90.60(4)
O7 Cr2 O4 178.05(4)
F2 Cr3 F3 90.20(2)
F2 Cr3 O6 91.47(3)
F2 Cr3 O8 92.25(3)
F2 Cr3 O9 176.84(3)
F2 Cr3 O11 90.02(3)
F3 Cr3 O6 178.07(3)
F3 Cr3 O8 90.41(3)
F3 Cr3 O9 92.70(3)
F3 Cr3 O11 90.92(3)
O6 Cr3 O8 90.48(4)
O9 Cr3 O6 85.65(4)
O9 Cr3 O8 86.49(4)
O9 Cr3 O11 91.17(4)
O11 Cr3 O6 88.12(4)
O11 Cr3 O8 177.36(4)
F3 Cr4 O10 93.02(3)
F3 Cr4 O12 90.25(3)
F3 Cr4 O13 177.20(3)
F3 Cr4 O15 87.46(3)
F4 Cr4 F3 91.65(2)
F4 Cr4 O10 175.21(3)
F4 Cr4 O12 90.23(3)
F4 Cr4 O13 90.29(3)
F4 Cr4 O15 90.26(3)
O10 Cr4 O12 90.81(4)
O10 Cr4 O15 88.89(3)
O13 Cr4 O10 85.08(3)
O13 Cr4 O12 87.72(4)
O13 Cr4 O15 94.55(3)
O15 Cr4 O12 177.68(3)
F4 Cr5 O14 92.67(3)
F4 Cr5 O16 90.33(3)
F4 Cr5 O17 179.05(3)
F4 Cr5 O19 89.81(3)
F5 Cr5 F4 88.86(2)
F5 Cr5 O14 177.86(3)
F5 Cr5 O16 87.38(3)
F5 Cr5 O17 91.89(3)
F5 Cr5 O19 91.41(3)
O14 Cr5 O16 94.10(3)
O14 Cr5 O17 86.60(3)
O14 Cr5 O19 87.10(3)
O16 Cr5 O17 89.11(3)
O16 Cr5 O19 178.78(3)
O17 Cr5 O19 90.76(3)
F5 Cr6 O18 93.48(3)
F5 Cr6 O20 91.48(3)
F5 Cr6 O21 179.05(3)
F5 Cr6 O23 88.47(3)
F6 Cr6 F5 88.85(2)
F6 Cr6 O18 177.68(3)
F6 Cr6 O20 90.32(3)
F6 Cr6 O21 90.20(3)
F6 Cr6 O23 92.58(3)
O18 Cr6 O23 87.44(3)
O20 Cr6 O18 89.67(3)
O20 Cr6 O23 177.10(3)
O21 Cr6 O18 87.47(3)
O21 Cr6 O20 88.56(3)
O21 Cr6 O23 91.54(3)
F6 Cr7 O22 92.47(3)
F6 Cr7 O24 91.02(3)
F6 Cr7 O25 178.72(3)
F6 Cr7 O27 88.73(3)
F7 Cr7 F6 88.32(2)
F7 Cr7 O22 178.06(3)
F7 Cr7 O24 90.08(3)
F7 Cr7 O25 92.11(3)
F7 Cr7 O27 91.09(3)
O22 Cr7 O24 91.68(3)
O22 Cr7 O25 87.14(3)
O22 Cr7 O27 87.15(3)
O24 Cr7 O27 178.79(3)
O25 Cr7 O24 87.78(3)
O25 Cr7 O27 92.47(3)
F7 Cr8 F8 89.14(2)
F7 Cr8 O26 93.83(3)
F7 Cr8 O28 90.12(3)
F7 Cr8 O29 178.00(3)
F7 Cr8 O31 84.96(3)
F8 Cr8 O26 176.33(3)
F8 Cr8 O28 89.67(3)
F8 Cr8 O29 90.80(3)
F8 Cr8 O31 90.79(3)
O26 Cr8 O28 92.48(4)
O26 Cr8 O31 87.33(3)
O28 Cr8 O31 175.06(3)
O29 Cr8 O26 86.30(3)
O29 Cr8 O28 87.88(3)
O29 Cr8 O31 97.04(3)
Cr2 F1 Cr1 124.87(3)
Cr3 F2 Cr2 124.44(3)
Cr3 F3 Cr4 123.80(3)
Cr4 F4 Cr5 124.06(3)
Cr6 F5 Cr5 123.78(3)
Cr6 F6 Cr7 122.96(3)
Cr7 F7 Cr8 122.98(3)
Cr8 F8 Cr1 124.59(3)
C1 O1 Cr1 134.15(6)
C1 O2 Cr2 134.29(7)
C6 O3 Cr1 133.58(6)
C6 O4 Cr2 134.35(7)
C11 O5 Cr2 134.02(7)
C11 O6 Cr3 135.02(7)
C19 O7 Cr2 134.57(7)
C19 O8 Cr3 134.19(7)
C27 O9 Cr3 131.25(7)
C27 O10 Cr4 135.96(7)
C32 O11 Cr3 135.83(7)
C32 O12 Cr4 131.33(7)
C37 O13 Cr4 132.60(6)
C37 O14 Cr5 132.52(6)
C42 O15 Cr4 133.83(6)
C42 O16 Cr5 130.52(6)
C47 O17 Cr5 129.51(6)
C47 O18 Cr6 134.70(6)
C52 O19 Cr5 135.80(6)
C52 O20 Cr6 129.01(6)
C57 O21 Cr6 128.46(6)
C57 O22 Cr7 132.88(6)
C62 O23 Cr6 134.41(6)
C62 O24 Cr7 127.87(6)
C67 O25 Cr7 129.87(7)
C67 O26 Cr8 133.81(6)
C75 O27 Cr7 136.26(10)
C75A O27 Cr7 131.54(11)
C75 O28 Cr8 127.78(11)
C75A O28 Cr8 129.07(9)
C83 O29 Cr8 132.53(6)
C83 O30 Cr1 134.11(6)
C88 O31 Cr8 130.00(6)
C88 O32 Cr1 130.75(6)
O1 C1 C2 116.71(9)
O2 C1 O1 125.48(9)
O2 C1 C2 117.78(9)
C1 C2 C3 105.80(10)
C1 C2 C4 109.96(10)
C4 C2 C3 109.71(12)
C5 C2 C1 110.34(10)
C5 C2 C3 108.31(15)
C5 C2 C4 112.48(15)
C2 C3 H3A 109.5
C2 C3 H3B 109.5
C2 C3 H3C 109.5
H3A C3 H3B 109.5
H3A C3 H3C 109.5
H3B C3 H3C 109.5
C2 C4 H4A 109.5
C2 C4 H4B 109.5
C2 C4 H4C 109.5
H4A C4 H4B 109.5
H4A C4 H4C 109.5
H4B C4 H4C 109.5
C2 C5 H5A 109.5
C2 C5 H5B 109.5
C2 C5 H5C 109.5
H5A C5 H5B 109.5
H5A C5 H5C 109.5
H5B C5 H5C 109.5
O3 C6 C7 116.14(9)
O4 C6 O3 125.76(9)
O4 C6 C7 118.10(9)
C6 C7 C8 108.80(10)
C6 C7 C9 111.15(10)
C6 C7 C10 107.03(10)
C8 C7 C9 109.27(11)
C8 C7 C10 109.72(13)
C10 C7 C9 110.82(13)
C7 C8 H8A 109.5
C7 C8 H8B 109.5
C7 C8 H8C 109.5
H8A C8 H8B 109.5
H8A C8 H8C 109.5
H8B C8 H8C 109.5
C7 C9 H9A 109.5
C7 C9 H9B 109.5
C7 C9 H9C 109.5
H9A C9 H9B 109.5
H9A C9 H9C 109.5
H9B C9 H9C 109.5
C7 C10 H10A 109.5
C7 C10 H10B 109.5
C7 C10 H10C 109.5
H10A C10 H10B 109.5
H10A C10 H10C 109.5
H10B C10 H10C 109.5
O5 C11 O6 125.40(9)
O5 C11 C12 116.07(9)
O6 C11 C12 118.50(9)
C11 C12 C17 104.72(11)
C11 C12 C14 97.7(4)
C13 C12 C11 110.60(11)
C13 C12 C17 108.26(14)
C15 C12 C11 111.29(10)
C15 C12 C13 111.10(12)
C15 C12 C17 110.64(13)
C16 C12 C11 109.2(4)
C16 C12 C14 109.7(2)
C18 C12 C11 118.8(4)
C18 C12 C14 110.1(2)
C18 C12 C16 110.4(2)
O7 C19 C20 116.95(9)
O8 C19 O7 125.17(9)
O8 C19 C20 117.84(9)
C22 C20 C19 111.2(5)
C22 C20 C24 109.7(2)
C22 C20 C26 109.7(2)
C24 C20 C19 105.8(4)
C26 C20 C19 110.6(5)
C26 C20 C24 109.6(2)
C21 C20 C19 108.84(11)
C23 C20 C19 111.35(11)
C23 C20 C21 109.14(14)
C25 C20 C19 106.94(11)
C25 C20 C21 109.89(15)
C25 C20 C23 110.65(14)
O9 C27 O10 125.72(9)
O9 C27 C28 117.30(10)
O10 C27 C28 116.91(9)
C27 C28 C29 104.88(13)
C27 C28 C31 110.22(12)
C30 C28 C27 110.17(12)
C30 C28 C29 110.7(2)
C30 C28 C31 110.12(16)
C31 C28 C29 110.64(18)
C28 C29 H29A 109.5
C28 C29 H29B 109.5
C28 C29 H29C 109.5
H29A C29 H29B 109.5
H29A C29 H29C 109.5
H29B C29 H29C 109.5
C28 C30 H30A 109.5
C28 C30 H30B 109.5
C28 C30 H30C 109.5
H30A C30 H30B 109.5
H30A C30 H30C 109.5
H30B C30 H30C 109.5
C28 C31 H31A 109.5
C28 C31 H31B 109.5
C28 C31 H31C 109.5
H31A C31 H31B 109.5
H31A C31 H31C 109.5
H31B C31 H31C 109.5
O11 C32 C33 116.30(9)
O12 C32 O11 125.45(9)
O12 C32 C33 118.25(10)
C32 C33 C34 107.80(11)
C32 C33 C36 107.42(12)
C34 C33 C36 108.71(15)
C35 C33 C32 110.97(11)
C35 C33 C34 111.77(15)
C35 C33 C36 110.03(17)
C33 C34 H34A 109.5
C33 C34 H34B 109.5
C33 C34 H34C 109.5
H34A C34 H34B 109.5
H34A C34 H34C 109.5
H34B C34 H34C 109.5
C33 C35 H35A 109.5
C33 C35 H35B 109.5
C33 C35 H35C 109.5
H35A C35 H35B 109.5
H35A C35 H35C 109.5
H35B C35 H35C 109.5
C33 C36 H36A 109.5
C33 C36 H36B 109.5
C33 C36 H36C 109.5
H36A C36 H36B 109.5
H36A C36 H36C 109.5
H36B C36 H36C 109.5
O13 C37 O14 125.92(8)
O13 C37 C38 116.43(9)
O14 C37 C38 117.54(9)
C37 C38 C39 111.61(9)
C37 C38 C40 110.56(9)
C37 C38 C41 104.49(9)
C39 C38 C40 111.00(9)
C39 C38 C41 108.75(12)
C41 C38 C40 110.21(12)
C38 C39 H39A 109.5
C38 C39 H39B 109.5
C38 C39 H39C 109.5
H39A C39 H39B 109.5
H39A C39 H39C 109.5
H39B C39 H39C 109.5
C38 C40 H40A 109.5
C38 C40 H40B 109.5
C38 C40 H40C 109.5
H40A C40 H40B 109.5
H40A C40 H40C 109.5
H40B C40 H40C 109.5
C38 C41 H41A 109.5
C38 C41 H41B 109.5
C38 C41 H41C 109.5
H41A C41 H41B 109.5
H41A C41 H41C 109.5
H41B C41 H41C 109.5
O15 C42 C43 117.18(8)
O16 C42 O15 125.26(8)
O16 C42 C43 117.48(8)
C42 C43 C44 110.65(9)
C42 C43 C45 110.90(8)
C42 C43 C46 104.13(9)
C44 C43 C46 109.86(10)
C45 C43 C44 110.84(10)
C45 C43 C46 110.27(10)
C43 C44 H44A 109.5
C43 C44 H44B 109.5
C43 C44 H44C 109.5
H44A C44 H44B 109.5
H44A C44 H44C 109.5
H44B C44 H44C 109.5
C43 C45 H45A 109.5
C43 C45 H45B 109.5
C43 C45 H45C 109.5
H45A C45 H45B 109.5
H45A C45 H45C 109.5
H45B C45 H45C 109.5
C43 C46 H46A 109.5
C43 C46 H46B 109.5
C43 C46 H46C 109.5
H46A C46 H46B 109.5
H46A C46 H46C 109.5
H46B C46 H46C 109.5
O17 C47 O18 125.73(8)
O17 C47 C48 118.37(9)
O18 C47 C48 115.90(9)
C47 C48 C51 107.54(10)
C49 C48 C47 107.75(11)
C49 C48 C51 108.49(13)
C50 C48 C47 111.18(9)
C50 C48 C49 111.36(13)
C50 C48 C51 110.38(13)
C48 C49 H49A 109.5
C48 C49 H49B 109.5
C48 C49 H49C 109.5
H49A C49 H49B 109.5
H49A C49 H49C 109.5
H49B C49 H49C 109.5
C48 C50 H50A 109.5
C48 C50 H50B 109.5
C48 C50 H50C 109.5
H50A C50 H50B 109.5
H50A C50 H50C 109.5
H50B C50 H50C 109.5
C48 C51 H51A 109.5
C48 C51 H51B 109.5
C48 C51 H51C 109.5
H51A C51 H51B 109.5
H51A C51 H51C 109.5
H51B C51 H51C 109.5
O19 C52 C53 116.11(8)
O20 C52 O19 125.81(8)
O20 C52 C53 118.05(9)
C52 C53 C54 108.55(10)
C52 C53 C56 106.84(10)
C54 C53 C56 109.40(11)
C55 C53 C52 110.87(9)
C55 C53 C54 110.63(11)
C55 C53 C56 110.44(13)
C53 C54 H54A 109.5
C53 C54 H54B 109.5
C53 C54 H54C 109.5
H54A C54 H54B 109.5
H54A C54 H54C 109.5
H54B C54 H54C 109.5
C53 C55 H55A 109.5
C53 C55 H55B 109.5
C53 C55 H55C 109.5
H55A C55 H55B 109.5
H55A C55 H55C 109.5
H55B C55 H55C 109.5
C53 C56 H56A 109.5
C53 C56 H56B 109.5
C53 C56 H56C 109.5
H56A C56 H56B 109.5
H56A C56 H56C 109.5
H56B C56 H56C 109.5
O21 C57 O22 126.06(8)
O21 C57 C58 115.95(9)
O22 C57 C58 117.98(9)
C57 C58 C60 111.02(9)
C57 C58 C61 106.96(12)
C59 C58 C57 107.75(10)
C59 C58 C60 110.92(13)
C59 C58 C61 109.88(15)
C60 C58 C61 110.19(14)
C58 C59 H59A 109.5
C58 C59 H59B 109.5
C58 C59 H59C 109.5
H59A C59 H59B 109.5
H59A C59 H59C 109.5
H59B C59 H59C 109.5
C58 C60 H60A 109.5
C58 C60 H60B 109.5
C58 C60 H60C 109.5
H60A C60 H60B 109.5
H60A C60 H60C 109.5
H60B C60 H60C 109.5
C58 C61 H61A 109.5
C58 C61 H61B 109.5
C58 C61 H61C 109.5
H61A C61 H61B 109.5
H61A C61 H61C 109.5
H61B C61 H61C 109.5
O23 C62 O24 125.35(9)
O23 C62 C63 117.83(8)
O24 C62 C63 116.78(8)
C62 C63 C64 111.07(9)
C62 C63 C65 106.86(10)
C62 C63 C66 108.80(9)
C65 C63 C64 110.43(11)
C65 C63 C66 110.74(13)
C66 C63 C64 108.92(11)
C63 C64 H64A 109.5
C63 C64 H64B 109.5
C63 C64 H64C 109.5
H64A C64 H64B 109.5
H64A C64 H64C 109.5
H64B C64 H64C 109.5
C63 C65 H65A 109.5
C63 C65 H65B 109.5
C63 C65 H65C 109.5
H65A C65 H65B 109.5
H65A C65 H65C 109.5
H65B C65 H65C 109.5
C63 C66 H66A 109.5
C63 C66 H66B 109.5
C63 C66 H66C 109.5
H66A C66 H66B 109.5
H66A C66 H66C 109.5
H66B C66 H66C 109.5
O25 C67 O26 125.24(9)
O25 C67 C68 117.01(9)
O26 C67 C68 117.74(9)
C67 C68 C72 106.15(12)
C70 C68 C67 109.44(12)
C70 C68 C72 109.98(15)
C70 C68 C74 111.21(14)
C74 C68 C67 111.30(12)
C74 C68 C72 108.63(15)
C69 C68 C67 105.4(4)
C71 C68 C67 110.9(4)
C71 C68 C69 109.8(2)
C73 C68 C67 110.7(4)
C73 C68 C69 109.9(2)
C73 C68 C71 110.0(2)
O27 C75 O28 124.88(16)
O27 C75 C76 118.03(17)
O28 C75 C76 116.19(17)
C78 C76 C75 104.3(3)
C78 C76 C80 96.3(4)
C78 C76 C82 110.2(4)
C80 C76 C75 113.8(3)
C80 C76 C82 119.1(4)
C82 C76 C75 111.1(2)
O29 C83 C84 116.40(8)
O30 C83 O29 125.68(8)
O30 C83 C84 117.87(8)
C83 C84 C87 104.47(8)
C85 C84 C83 110.99(8)
C85 C84 C86 110.83(10)
C85 C84 C87 109.98(11)
C86 C84 C83 111.04(8)
C86 C84 C87 109.33(9)
C84 C85 H85A 109.5
C84 C85 H85B 109.5
C84 C85 H85C 109.5
H85A C85 H85B 109.5
H85A C85 H85C 109.5
H85B C85 H85C 109.5
C84 C86 H86A 109.5
C84 C86 H86B 109.5
C84 C86 H86C 109.5
H86A C86 H86B 109.5
H86A C86 H86C 109.5
H86B C86 H86C 109.5
C84 C87 H87A 109.5
C84 C87 H87B 109.5
C84 C87 H87C 109.5
H87A C87 H87B 109.5
H87A C87 H87C 109.5
H87B C87 H87C 109.5
O31 C88 O32 124.50(8)
O31 C88 C89 118.15(8)
O32 C88 C89 117.26(8)
C88 C89 C90 111.62(9)
C88 C89 C91 111.01(9)
C88 C89 C92 103.78(8)
C90 C89 C92 109.26(10)
C91 C89 C90 110.78(10)
C91 C89 C92 110.17(10)
C89 C90 H90A 109.5
C89 C90 H90B 109.5
C89 C90 H90C 109.5
H90A C90 H90B 109.5
H90A C90 H90C 109.5
H90B C90 H90C 109.5
C89 C91 H91A 109.5
C89 C91 H91B 109.5
C89 C91 H91C 109.5
H91A C91 H91B 109.5
H91A C91 H91C 109.5
H91B C91 H91C 109.5
C89 C92 H92A 109.5
C89 C92 H92B 109.5
C89 C92 H92C 109.5
H92A C92 H92B 109.5
H92A C92 H92C 109.5
H92B C92 H92C 109.5
C12 C13 H13A 109.5
C12 C13 H13B 109.5
C12 C13 H13C 109.5
H13A C13 H13B 109.5
H13A C13 H13C 109.5
H13B C13 H13C 109.5
C12 C15 H15A 109.5
C12 C15 H15B 109.5
C12 C15 H15C 109.5
H15A C15 H15B 109.5
H15A C15 H15C 109.5
H15B C15 H15C 109.5
C12 C17 H17A 109.5
C12 C17 H17B 109.5
C12 C17 H17C 109.5
H17A C17 H17B 109.5
H17A C17 H17C 109.5
H17B C17 H17C 109.5
C20 C22 H22A 109.5
C20 C22 H22B 109.5
C20 C22 H22C 109.5
H22A C22 H22B 109.5
H22A C22 H22C 109.5
H22B C22 H22C 109.5
C20 C24 H24A 109.5
C20 C24 H24B 109.5
C20 C24 H24C 109.5
H24A C24 H24B 109.5
H24A C24 H24C 109.5
H24B C24 H24C 109.5
C20 C26 H26A 109.5
C20 C26 H26B 109.5
C20 C26 H26C 109.5
H26A C26 H26B 109.5
H26A C26 H26C 109.5
H26B C26 H26C 109.5
C68 C70 H70A 109.5
C68 C70 H70B 109.5
C68 C70 H70C 109.5
H70A C70 H70B 109.5
H70A C70 H70C 109.5
H70B C70 H70C 109.5
C68 C72 H72A 109.5
C68 C72 H72B 109.5
C68 C72 H72C 109.5
H72A C72 H72B 109.5
H72A C72 H72C 109.5
H72B C72 H72C 109.5
C68 C74 H74A 109.5
C68 C74 H74B 109.5
C68 C74 H74C 109.5
H74A C74 H74B 109.5
H74A C74 H74C 109.5
H74B C74 H74C 109.5
C76 C78 H78A 109.5
C76 C78 H78B 109.5
C76 C78 H78C 109.5
H78A C78 H78B 109.5
H78A C78 H78C 109.5
H78B C78 H78C 109.5
C76 C80 H80A 109.5
C76 C80 H80B 109.5
C76 C80 H80C 109.5
H80A C80 H80B 109.5
H80A C80 H80C 109.5
H80B C80 H80C 109.5
C76 C82 H82A 109.5
C76 C82 H82B 109.5
C76 C82 H82C 109.5
H82A C82 H82B 109.5
H82A C82 H82C 109.5
H82B C82 H82C 109.5
C12 C14 H14A 109.5
C12 C14 H14B 109.5
C12 C14 H14C 109.5
H14A C14 H14B 109.5
H14A C14 H14C 109.5
H14B C14 H14C 109.5
C12 C16 H16A 109.5
C12 C16 H16B 109.5
C12 C16 H16C 109.5
H16A C16 H16B 109.5
H16A C16 H16C 109.5
H16B C16 H16C 109.5
C12 C18 H18A 109.5
C12 C18 H18B 109.5
C12 C18 H18C 109.5
H18A C18 H18B 109.5
H18A C18 H18C 109.5
H18B C18 H18C 109.5
C20 C21 H21A 109.5
C20 C21 H21B 109.5
C20 C21 H21C 109.5
H21A C21 H21B 109.5
H21A C21 H21C 109.5
H21B C21 H21C 109.5
C20 C23 H23A 109.5
C20 C23 H23B 109.5
C20 C23 H23C 109.5
H23A C23 H23B 109.5
H23A C23 H23C 109.5
H23B C23 H23C 109.5
C20 C25 H25A 109.5
C20 C25 H25B 109.5
C20 C25 H25C 109.5
H25A C25 H25B 109.5
H25A C25 H25C 109.5
H25B C25 H25C 109.5
C68 C69 H69A 109.5
C68 C69 H69B 109.5
C68 C69 H69C 109.5
H69A C69 H69B 109.5
H69A C69 H69C 109.5
H69B C69 H69C 109.5
C68 C71 H71A 109.5
C68 C71 H71B 109.5
C68 C71 H71C 109.5
H71A C71 H71B 109.5
H71A C71 H71C 109.5
H71B C71 H71C 109.5
C68 C73 H73A 109.5
C68 C73 H73B 109.5
C68 C73 H73C 109.5
H73A C73 H73B 109.5
H73A C73 H73C 109.5
H73B C73 H73C 109.5
H77A C77 H77B 109.5
H77A C77 H77C 109.5
H77B C77 H77C 109.5
C76A C77 H77A 109.5
C76A C77 H77B 109.5
C76A C77 H77C 109.5
H79A C79 H79B 109.5
H79A C79 H79C 109.5
H79B C79 H79C 109.5
C76A C79 H79A 109.5
C76A C79 H79B 109.5
C76A C79 H79C 109.5
H81A C81 H81B 109.5
H81A C81 H81C 109.5
H81B C81 H81C 109.5
C76A C81 H81A 109.5
C76A C81 H81B 109.5
C76A C81 H81C 109.5
C77 C76A C79 118.2(4)
C77 C76A C81 109.2(4)
C77 C76A C75A 107.6(3)
C79 C76A C81 102.4(3)
C79 C76A C75A 110.1(3)
C81 C76A C75A 109.1(2)
H1A S1 H1B 104.5
H1AA S1A H1AB 104.6
O27 C75A C76A 117.61(16)
O28 C75A O27 124.39(16)
O28 C75A C76A 117.50(16)

loop_
_geom_bond_atom_site_label_1
_geom_bond_atom_site_label_2
_geom_bond_distance
Cr1 F1 1.9130(5)
Cr1 F8 1.9233(5)
Cr1 O1 1.9441(7)
Cr1 O3 1.9588(7)
Cr1 O30 1.9542(7)
Cr1 O32 1.9622(7)
Cr2 F1 1.9060(6)
Cr2 F2 1.9115(6)
Cr2 O2 1.9542(8)
Cr2 O4 1.9592(8)
Cr2 O5 1.9506(8)
Cr2 O7 1.9574(9)
Cr3 F2 1.9098(6)
Cr3 F3 1.9128(6)
Cr3 O6 1.9551(8)
Cr3 O8 1.9574(9)
Cr3 O9 1.9487(8)
Cr3 O11 1.9522(8)
Cr4 F3 1.9233(6)
Cr4 F4 1.9206(6)
Cr4 O10 1.9481(8)
Cr4 O12 1.9551(8)
Cr4 O13 1.9427(7)
Cr4 O15 1.9502(7)
Cr5 F4 1.9274(6)
Cr5 F5 1.9097(5)
Cr5 O14 1.9506(7)
Cr5 O16 1.9517(7)
Cr5 O17 1.9622(7)
Cr5 O19 1.9670(7)
Cr6 F5 1.9097(5)
Cr6 F6 1.9076(5)
Cr6 O18 1.9547(7)
Cr6 O20 1.9522(7)
Cr6 O21 1.9505(7)
Cr6 O23 1.9647(7)
Cr7 F6 1.9148(6)
Cr7 F7 1.9042(5)
Cr7 O22 1.9544(7)
Cr7 O24 1.9573(7)
Cr7 O25 1.9549(7)
Cr7 O27 1.9582(7)
Cr8 F7 1.9156(5)
Cr8 F8 1.9223(6)
Cr8 O26 1.9511(7)
Cr8 O28 1.9545(8)
Cr8 O29 1.9465(7)
Cr8 O31 1.9593(7)
O1 C1 1.2579(11)
O2 C1 1.2537(13)
O3 C6 1.2626(11)
O4 C6 1.2567(12)
O5 C11 1.2474(13)
O6 C11 1.2517(13)
O7 C19 1.2532(13)
O8 C19 1.2483(13)
O9 C27 1.2470(13)
O10 C27 1.2502(13)
O11 C32 1.2606(13)
O12 C32 1.2566(12)
O13 C37 1.2573(12)
O14 C37 1.2627(12)
O15 C42 1.2648(11)
O16 C42 1.2621(11)
O17 C47 1.2612(12)
O18 C47 1.2617(12)
O19 C52 1.2616(12)
O20 C52 1.2606(12)
O21 C57 1.2593(12)
O22 C57 1.2613(12)
O23 C62 1.2611(11)
O24 C62 1.2641(11)
O25 C67 1.2604(12)
O26 C67 1.2624(13)
O27 C75 1.2670(14)
O27 C75A 1.2707(14)
O28 C75 1.2684(14)
O28 C75A 1.2703(14)
O29 C83 1.2625(11)
O30 C83 1.2580(11)
O31 C88 1.2615(11)
O32 C88 1.2630(11)
C1 C2 1.5250(13)
C2 C3 1.544(2)
C2 C4 1.5311(19)
C2 C5 1.521(2)
C3 H3A 0.9800
C3 H3B 0.9800
C3 H3C 0.9800
C4 H4A 0.9800
C4 H4B 0.9800
C4 H4C 0.9800
C5 H5A 0.9800
C5 H5B 0.9800
C5 H5C 0.9800
C6 C7 1.5280(14)
C7 C8 1.5301(19)
C7 C9 1.5309(18)
C7 C10 1.530(2)
C8 H8A 0.9800
C8 H8B 0.9800
C8 H8C 0.9800
C9 H9A 0.9800
C9 H9B 0.9800
C9 H9C 0.9800
C10 H10A 0.9800
C10 H10B 0.9800
C10 H10C 0.9800
C11 C12 1.5226(11)
C12 C13 1.5212(15)
C12 C15 1.5101(14)
C12 C17 1.5307(15)
C12 C14 1.5229(18)
C12 C16 1.5212(18)
C12 C18 1.5178(18)
C19 C20 1.5233(11)
C20 C22 1.5160(18)
C20 C24 1.5172(18)
C20 C26 1.5170(18)
C20 C21 1.5177(15)
C20 C23 1.5171(15)
C20 C25 1.5098(14)
C27 C28 1.5217(14)
C28 C29 1.527(3)
C28 C30 1.515(2)
C28 C31 1.524(3)
C29 H29A 0.9800
C29 H29B 0.9800
C29 H29C 0.9800
C30 H30A 0.9800
C30 H30B 0.9800
C30 H30C 0.9800
C31 H31A 0.9800
C31 H31B 0.9800
C31 H31C 0.9800
C32 C33 1.5270(14)
C33 C34 1.5284(19)
C33 C35 1.513(2)
C33 C36 1.538(2)
C34 H34A 0.9800
C34 H34B 0.9800
C34 H34C 0.9800
C35 H35A 0.9800
C35 H35B 0.9800
C35 H35C 0.9800
C36 H36A 0.9800
C36 H36B 0.9800
C36 H36C 0.9800
C37 C38 1.5260(12)
C38 C39 1.5284(16)
C38 C40 1.5311(18)
C38 C41 1.5296(18)
C39 H39A 0.9800
C39 H39B 0.9800
C39 H39C 0.9800
C40 H40A 0.9800
C40 H40B 0.9800
C40 H40C 0.9800
C41 H41A 0.9800
C41 H41B 0.9800
C41 H41C 0.9800
C42 C43 1.5213(13)
C43 C44 1.5309(16)
C43 C45 1.5292(16)
C43 C46 1.5396(16)
C44 H44A 0.9800
C44 H44B 0.9800
C44 H44C 0.9800
C45 H45A 0.9800
C45 H45B 0.9800
C45 H45C 0.9800
C46 H46A 0.9800
C46 H46B 0.9800
C46 H46C 0.9800
C47 C48 1.5313(13)
C48 C49 1.529(2)
C48 C50 1.5162(18)
C48 C51 1.537(2)
C49 H49A 0.9800
C49 H49B 0.9800
C49 H49C 0.9800
C50 H50A 0.9800
C50 H50B 0.9800
C50 H50C 0.9800
C51 H51A 0.9800
C51 H51B 0.9800
C51 H51C 0.9800
C52 C53 1.5278(13)
C53 C54 1.5335(18)
C53 C55 1.5194(18)
C53 C56 1.5404(19)
C54 H54A 0.9800
C54 H54B 0.9800
C54 H54C 0.9800
C55 H55A 0.9800
C55 H55B 0.9800
C55 H55C 0.9800
C56 H56A 0.9800
C56 H56B 0.9800
C56 H56C 0.9800
C57 C58 1.5245(13)
C58 C59 1.524(2)
C58 C60 1.5259(19)
C58 C61 1.534(2)
C59 H59A 0.9800
C59 H59B 0.9800
C59 H59C 0.9800
C60 H60A 0.9800
C60 H60B 0.9800
C60 H60C 0.9800
C61 H61A 0.9800
C61 H61B 0.9800
C61 H61C 0.9800
C62 C63 1.5226(13)
C63 C64 1.5279(16)
C63 C65 1.5263(19)
C63 C66 1.5277(17)
C64 H64A 0.9800
C64 H64B 0.9800
C64 H64C 0.9800
C65 H65A 0.9800
C65 H65B 0.9800
C65 H65C 0.9800
C66 H66A 0.9800
C66 H66B 0.9800
C66 H66C 0.9800
C67 C68 1.5230(11)
C68 C70 1.5093(15)
C68 C72 1.5232(16)
C68 C74 1.5174(15)
C68 C69 1.5184(18)
C68 C71 1.5178(18)
C68 C73 1.5164(18)
C75 C76 1.532(2)
C76 C78 1.507(2)
C76 C80 1.508(2)
C76 C82 1.507(2)
C83 C84 1.5272(12)
C84 C85 1.5231(16)
C84 C86 1.5262(14)
C84 C87 1.5400(15)
C85 H85A 0.9800
C85 H85B 0.9800
C85 H85C 0.9800
C86 H86A 0.9800
C86 H86B 0.9800
C86 H86C 0.9800
C87 H87A 0.9800
C87 H87B 0.9800
C87 H87C 0.9800
C88 C89 1.5234(13)
C89 C90 1.5334(17)
C89 C91 1.5261(16)
C89 C92 1.5453(15)
C90 H90A 0.9800
C90 H90B 0.9800
C90 H90C 0.9800
C91 H91A 0.9800
C91 H91B 0.9800
C91 H91C 0.9800
C92 H92A 0.9800
C92 H92B 0.9800
C92 H92C 0.9800
C13 H13A 0.9800
C13 H13B 0.9800
C13 H13C 0.9800
C15 H15A 0.9800
C15 H15B 0.9800
C15 H15C 0.9800
C17 H17A 0.9800
C17 H17B 0.9800
C17 H17C 0.9800
C22 H22A 0.9800
C22 H22B 0.9800
C22 H22C 0.9800
C24 H24A 0.9800
C24 H24B 0.9800
C24 H24C 0.9800
C26 H26A 0.9800
C26 H26B 0.9800
C26 H26C 0.9800
C70 H70A 0.9800
C70 H70B 0.9800
C70 H70C 0.9800
C72 H72A 0.9800
C72 H72B 0.9800
C72 H72C 0.9800
C74 H74A 0.9800
C74 H74B 0.9800
C74 H74C 0.9800
C78 H78A 0.9800
C78 H78B 0.9800
C78 H78C 0.9800
C80 H80A 0.9800
C80 H80B 0.9800
C80 H80C 0.9800
C82 H82A 0.9800
C82 H82B 0.9800
C82 H82C 0.9800
C14 H14A 0.9800
C14 H14B 0.9800
C14 H14C 0.9800
C16 H16A 0.9800
C16 H16B 0.9800
C16 H16C 0.9800
C18 H18A 0.9800
C18 H18B 0.9800
C18 H18C 0.9800
C21 H21A 0.9800
C21 H21B 0.9800
C21 H21C 0.9800
C23 H23A 0.9800
C23 H23B 0.9800
C23 H23C 0.9800
C25 H25A 0.9800
C25 H25B 0.9800
C25 H25C 0.9800
C69 H69A 0.9800
C69 H69B 0.9800
C69 H69C 0.9800
C71 H71A 0.9800
C71 H71B 0.9800
C71 H71C 0.9800
C73 H73A 0.9800
C73 H73B 0.9800
C73 H73C 0.9800
C77 H77A 0.9800
C77 H77B 0.9800
C77 H77C 0.9800
C77 C76A 1.507(2)
C79 H79A 0.9800
C79 H79B 0.9800
C79 H79C 0.9800
C79 C76A 1.509(2)
C81 H81A 0.9800
C81 H81B 0.9800
C81 H81C 0.9800
C81 C76A 1.509(2)
C76A C75A 1.533(2)
S1 H1A 1.2624
S1 H1B 1.2072
S1A H1AA 1.2626
S1A H1AB 1.2071
